data_2200241
loop_
_publ_author_name
'Twamley, Brendan'
'Power, Philip P.'

_publ_section_title
;
 A donor--acceptor adduct: sterically encumbered terphenyl
 dichloro[2,6-bis(2,4,6-triisopropylphenyl)phenyl]dichloro(pyridine)gallium
 benzene hemisolvate
;
_journal_issue 2
_journal_name_full 'Acta Crystallographica Section E'
_journal_page_first m88
_journal_page_last m91
_journal_paper_doi 10.1107/S1600536801001787
_journal_volume 57
_journal_year 2001
_chemical_formula_iupac '[Ga Cl2 (C36 H49) (C5 H5 N1)], 0.5C6 H6'
_chemical_formula_moiety 'C41 H54 Cl2 Ga1 N1, 0.5C6 H6'
_chemical_formula_sum 'C44 H57 Cl2 Ga N'
_chemical_formula_weight 740.52
_chemical_name_common 'Bert*GaCl2.pyridine + 0.5C6H6'
_chemical_name_systematic
;
?
;
_space_group_IT_number 14
_symmetry_cell_setting monoclinic
_symmetry_space_group_name_Hall '-P 2ybc'
_symmetry_space_group_name_H-M 'P 1 21/c 1'
_audit_creation_method SHELXL-97
_cell_angle_alpha 90.00
_cell_angle_beta 104.706(2)
_cell_angle_gamma 90.00
_cell_formula_units_Z 16
_cell_length_a 24.334(2)
_cell_length_b 20.954(2)
_cell_length_c 32.936(3)
_cell_measurement_reflns_used 6390
_cell_measurement_temperature 90(2)
_cell_measurement_theta_max 30.9
_cell_measurement_theta_min 2.4
_cell_volume 16244(3)
_computing_cell_refinement SMART
_computing_data_collection 'SMART (Bruker, 1997)'
_computing_data_reduction 'SAINT-Plus (Bruker, 1998)'
_computing_molecular_graphics SHELXTL
_computing_publication_material SHELXTL
_computing_structure_refinement SHELXTL
_computing_structure_solution 'SHELXTL (Sheldrick, 1998)'
_diffrn_ambient_temperature 90(2)
_diffrn_measured_fraction_theta_full 1.000
_diffrn_measured_fraction_theta_max 1.000
_diffrn_measurement_device_type 'Bruker SMART 1000'
_diffrn_measurement_method \w
_diffrn_radiation_monochromator graphite
_diffrn_radiation_source 'normal-focus sealed tube'
_diffrn_radiation_type MoK\a
_diffrn_radiation_wavelength .71073
_diffrn_reflns_av_R_equivalents .137
_diffrn_reflns_av_sigmaI/netI .102
_diffrn_reflns_limit_h_max 27
_diffrn_reflns_limit_h_min -28
_diffrn_reflns_limit_k_max 24
_diffrn_reflns_limit_k_min 0
_diffrn_reflns_limit_l_max 39
_diffrn_reflns_limit_l_min 0
_diffrn_reflns_number 163360
_diffrn_reflns_theta_full 25.0
_diffrn_reflns_theta_max 25.0
_diffrn_reflns_theta_min .9
_diffrn_standards_decay_% 0.01
_diffrn_standards_interval_count 'beginning and end'
_diffrn_standards_number '50 frames remeasured'
_exptl_absorpt_coefficient_mu .84
_exptl_absorpt_correction_T_max .944
_exptl_absorpt_correction_T_min .670
_exptl_absorpt_correction_type empirical
_exptl_absorpt_process_details '(SADABS; Sheldrick, 1998a)'
_exptl_crystal_colour 'pale yellow'
_exptl_crystal_density_diffrn 1.211
_exptl_crystal_density_method 'not measured'
_exptl_crystal_description needle
_exptl_crystal_F_000 6288
_exptl_crystal_size_max .52
_exptl_crystal_size_mid .25
_exptl_crystal_size_min .07
_refine_diff_density_max 1.02
_refine_diff_density_min -1.38
_refine_ls_extinction_method none
_refine_ls_goodness_of_fit_ref 1.13
_refine_ls_hydrogen_treatment constr
_refine_ls_matrix_type fullcycle
_refine_ls_number_parameters 1777
_refine_ls_number_reflns 28585
_refine_ls_number_restraints 36
_refine_ls_restrained_S_all 1.13
_refine_ls_R_factor_all .189
_refine_ls_R_factor_gt .078
_refine_ls_shift/su_max .001
_refine_ls_shift/su_mean .000
_refine_ls_structure_factor_coef Fsqd
_refine_ls_weighting_details 'calc w = 1/[\s^2^(Fo^2^)+(0.0626P)^2^+88.0236P] where P = (Fo^2^+2Fc^2^)/3'
_refine_ls_weighting_scheme calc
_refine_ls_wR_factor_ref .228
_reflns_number_gt 13485
_reflns_number_total 28585
_reflns_threshold_expression I>2\s(I)'
_cod_data_source_file ya6002.cif
_cod_data_source_block 1
_cod_depositor_comments
;
The following automatic conversions were performed:
'_symmetry_cell_setting' value 'Monoclinic' changed to 'monoclinic'
according to '/home/saulius/struct/CIF-dictionaries/cif_core.dic'
dictionary named 'cif_core.dic' version 2.4.1 from 2010-06-29.

Automatic conversion script
Id: cif_fix_enum 1527 2010-12-29 10:47:43Z saulius 

The following automatic conversions were performed:

'_symmetry_cell_setting' value 'Monoclinic' changed to 'monoclinic'
according to /home/saulius/struct/CIF-dictionaries/cif_core.dic
dictionary named 'cif_core.dic' version 2.4.1 from 2010-06-29.

Automatic conversion script
Id: cif_fix_values 1715 2011-07-08 13:25:40Z adriana 
;
_cod_original_sg_symbol_H-M 'P 21/c'
_cod_original_formula_sum 'C44 H57 Cl2 Ga1 N1'
_cod_database_code 2200241

loop_
_symmetry_equiv_pos_as_xyz
'x, y, z'
'-x, y+1/2, -z+1/2'
'-x, -y, -z'
'x, -y-1/2, z-1/2'

loop_
_atom_site_label
_atom_site_fract_x
_atom_site_fract_y
_atom_site_fract_z
_atom_site_U_iso_or_equiv
_atom_site_adp_type
_atom_site_calc_flag
_atom_site_refinement_flags
_atom_site_occupancy
_atom_site_disorder_assembly
_atom_site_disorder_group
_atom_site_type_symbol
Ga1 .17152(3) .72365(4) .90537(2) .01305(19) Uani d . 1 . . Ga
Cl1 .26354(8) .73792(10) .92180(6) .0212(4) Uani d . 1 . . Cl
Cl2 .13179(9) .81774(9) .90889(6) .0217(5) Uani d . 1 . . Cl
N1 .1665(3) .6901(3) .96245(19) .0214(16) Uani d . 1 . . N
C1 .1330(3) .6775(3) .8535(2) .0112(16) Uani d . 1 . . C
C2 .1568(3) .6799(3) .8178(2) .0134(16) Uani d . 1 . . C
C3 .1263(3) .6531(3) .7793(2) .0145(17) Uani d . 1 . . C
H3A .1421 .6545 .7557 .017 Uiso calc R 1 . . H
C4 .0737(3) .6248(4) .7755(2) .0190(18) Uani d . 1 . . C
H4A .0530 .6081 .7492 .023 Uiso calc R 1 . . H
C5 .0516(3) .6212(3) .8101(2) .0143(17) Uani d . 1 . . C
H5A .0163 .6004 .8079 .017 Uiso calc R 1 . . H
C6 .0809(3) .6478(3) .8488(2) .0094(15) Uani d . 1 . . C
C7 .0523(3) .6379(3) .8841(2) .0138(17) Uani d . 1 . . C
C8 .0679(3) .5846(4) .9107(2) .0154(17) Uani d . 1 . . C
C9 .0360(3) .5708(4) .9390(2) .0172(18) Uani d . 1 . . C
H9A .0461 .5348 .9568 .021 Uiso calc R 1 . . H
C10 -.0106(3) .6081(4) .9423(2) .0182(18) Uani d . 1 . . C
C11 -.0243(3) .6605(4) .9167(2) .0174(17) Uani d . 1 . . C
H11A -.0554 .6866 .9188 .021 Uiso calc R 1 . . H
C12 .0068(3) .6765(3) .8872(2) .0127(16) Uani d . 1 . . C
C13 .2154(3) .7023(3) .8209(2) .0097(15) Uani d . 1 . . C
C14 .2272(3) .7677(4) .8153(2) .0158(17) Uani d . 1 . . C
C15 .2831(3) .7859(3) .8191(2) .0143(17) Uani d . 1 . . C
H15A .2911 .8295 .8150 .017 Uiso calc R 1 . . H
C16 .3279(3) .7426(4) .8285(2) .0157(16) Uani d U 1 . . C
C17 .3148(3) .6788(4) .8321(2) .0176(18) Uani d . 1 . . C
H17A .3448 .6485 .8374 .021 Uiso calc R 1 . . H
C18 .2599(3) .6572(4) .8283(2) .0142(17) Uani d . 1 . . C
C19 .2479(3) .5867(4) .8310(2) .0163(17) Uani d . 1 . . C
H19A .2066 .5815 .8297 .020 Uiso calc R 1 . . H
C20 .2602(4) .5511(4) .7930(2) .026(2) Uani d . 1 . . C
H20A .2362 .5686 .7669 .039 Uiso calc R 1 . . H
H20B .2519 .5056 .7948 .039 Uiso calc R 1 . . H
H20C .3003 .5566 .7932 .039 Uiso calc R 1 . . H
C21 .2824(4) .5574(4) .8723(2) .0232(19) Uani d . 1 . . C
H21A .2741 .5803 .8960 .035 Uiso calc R 1 . . H
H21B .3230 .5608 .8738 .035 Uiso calc R 1 . . H
H21C .2721 .5123 .8735 .035 Uiso calc R 1 . . H
C22 .3879(3) .7674(4) .8361(2) .0220(18) Uani d . 1 . . C
H22A .3875 .8040 .8165 .026 Uiso calc R 1 . . H
C23 .4091(4) .7924(4) .8810(3) .029(2) Uani d . 1 . . C
H23A .3849 .8278 .8854 .044 Uiso calc R 1 . . H
H23B .4483 .8073 .8855 .044 Uiso calc R 1 . . H
H23C .4076 .7580 .9008 .044 Uiso calc R 1 . . H
C24 .4299(4) .7180(5) .8282(3) .038(2) Uani d . 1 . . C
H24A .4152 .6991 .8003 .057 Uiso calc R 1 . . H
H24B .4349 .6844 .8496 .057 Uiso calc R 1 . . H
H24C .4665 .7385 .8297 .057 Uiso calc R 1 . . H
C25 .1792(3) .8157(3) .8037(2) .0167(17) Uani d . 1 . . C
H25A .1464 .7986 .8135 .020 Uiso calc R 1 . . H
C26 .1952(4) .8806(4) .8246(3) .026(2) Uani d . 1 . . C
H26A .2097 .8748 .8550 .039 Uiso calc R 1 . . H
H26B .1615 .9082 .8190 .039 Uiso calc R 1 . . H
H26C .2246 .9005 .8133 .039 Uiso calc R 1 . . H
C27 .1600(4) .8229(4) .7558(2) .028(2) Uani d . 1 . . C
H27A .1496 .7810 .7430 .042 Uiso calc R 1 . . H
H27B .1910 .8411 .7455 .042 Uiso calc R 1 . . H
H27C .1269 .8514 .7484 .042 Uiso calc R 1 . . H
C28 -.0125(3) .7337(4) .8579(2) .0159(17) Uani d . 1 . . C
H28A .0184 .7430 .8438 .019 Uiso calc R 1 . . H
C29 -.0223(4) .7942(4) .8810(2) .026(2) Uani d . 1 . . C
H29A -.0322 .8295 .8609 .039 Uiso calc R 1 . . H
H29B .0124 .8049 .9025 .039 Uiso calc R 1 . . H
H29C -.0535 .7871 .8944 .039 Uiso calc R 1 . . H
C30 -.0657(3) .7176(4) .8239(2) .0230(19) Uani d . 1 . . C
H30A -.0601 .6771 .8106 .035 Uiso calc R 1 . . H
H30B -.0732 .7515 .8028 .035 Uiso calc R 1 . . H
H30C -.0980 .7137 .8364 .035 Uiso calc R 1 . . H
C31 -.0465(3) .5868(4) .9719(2) .0214(19) Uani d . 1 . . C
H31A -.0199 .5733 .9990 .026 Uiso calc R 1 . . H
C32 -.0818(4) .5282(4) .9531(2) .030(2) Uani d . 1 . . C
H32A -.0570 .4966 .9448 .045 Uiso calc R 1 . . H
H32B -.1115 .5412 .9284 .045 Uiso calc R 1 . . H
H32C -.0993 .5095 .9740 .045 Uiso calc R 1 . . H
C33 -.0847(4) .6387(5) .9820(3) .037(2) Uani d . 1 . . C
H33A -.0633 .6787 .9881 .055 Uiso calc R 1 . . H
H33B -.0981 .6260 1.0064 .055 Uiso calc R 1 . . H
H33C -.1174 .6449 .9578 .055 Uiso calc R 1 . . H
C34 .1158(3) .5404(4) .9074(2) .0189(18) Uani d . 1 . . C
H34A .1436 .5663 .8966 .023 Uiso calc R 1 . . H
C35 .0936(4) .4871(4) .8752(3) .031(2) Uani d . 1 . . C
H35A .1255 .4607 .8721 .047 Uiso calc R 1 . . H
H35B .0748 .5062 .8481 .047 Uiso calc R 1 . . H
H35C .0664 .4606 .8850 .047 Uiso calc R 1 . . H
C36 .1482(3) .5102(4) .9487(2) .0221(19) Uani d . 1 . . C
H36A .1575 .5431 .9705 .033 Uiso calc R 1 . . H
H36B .1833 .4908 .9451 .033 Uiso calc R 1 . . H
H36C .1245 .4774 .9570 .033 Uiso calc R 1 . . H
C37 .1194(4) .6985(4) .9760(2) .0233(19) Uani d . 1 . . C
H37A .0874 .7186 .9579 .028 Uiso calc R 1 . . H
C38 .1158(4) .6791(5) 1.0154(3) .042(3) Uani d . 1 . . C
H38A .0817 .6854 1.0240 .051 Uiso calc R 1 . . H
C39 .1624(4) .6504(4) 1.0421(3) .035(2) Uani d U 1 . . C
H39A .1607 .6365 1.0692 .043 Uiso calc R 1 . . H
C40 .2115(4) .6421(4) 1.0289(2) .032(2) Uani d . 1 . . C
H40A .2443 .6233 1.0469 .038 Uiso calc R 1 . . H
C41 .2114(4) .6621(4) .9887(2) .024(2) Uani d . 1 . . C
H41A .2448 .6556 .9792 .028 Uiso calc R 1 . . H
Ga2 .32667(4) .53078(4) .59037(2) .0133(2) Uani d . 1 . . Ga
Cl3 .36810(8) .43844(9) .58572(6) .0221(5) Uani d . 1 . . Cl
Cl4 .23515(8) .51398(9) .57570(6) .0205(4) Uani d . 1 . . Cl
N2 .3283(3) .5659(3) .53311(17) .0140(14) Uani d . 1 . . N
C43 .3657(3) .5774(4) .6420(2) .0125(16) Uani d . 1 . . C
C44 .3430(3) .5758(3) .6779(2) .0121(16) Uani d . 1 . . C
C45 .3740(3) .6012(4) .7156(2) .0164(17) Uani d . 1 . . C
H45A .3583 .6001 .7392 .020 Uiso calc R 1 . . H
C46 .4268(3) .6277(4) .7198(2) .0161(17) Uani d . 1 . . C
H46A .4480 .6433 .7462 .019 Uiso calc R 1 . . H
C47 .4485(3) .6315(3) .6850(2) .0151(17) Uani d . 1 . . C
H47A .4836 .6526 .6872 .018 Uiso calc R 1 . . H
C48 .4191(3) .6044(3) .6461(2) .0094(15) Uani d U 1 . . C
C49 .4478(3) .6129(3) .6108(2) .0116(16) Uani d . 1 . . C
C50 .4330(3) .6653(3) .5833(2) .0138(17) Uani d . 1 . . C
C51 .4659(3) .6774(4) .5546(2) .0169(18) Uani d . 1 . . C
H51A .4565 .7124 .5359 .020 Uiso calc R 1 . . H
C52 .5117(3) .6388(4) .5533(2) .0169(18) Uani d . 1 . . C
C53 .5235(3) .5860(4) .5798(2) .0167(17) Uani d . 1 . . C
H53A .5534 .5581 .5777 .020 Uiso calc R 1 . . H
C54 .4928(3) .5730(4) .6091(2) .0151(17) Uani d . 1 . . C
C55 .2835(3) .5551(3) .6752(2) .0111(16) Uani d . 1 . . C
C56 .2398(3) .5999(3) .6678(2) .0128(16) Uani d . 1 . . C
C57 .1844(3) .5808(3) .6642(2) .0132(16) Uani d . 1 . . C
H57A .1550 .6119 .6580 .016 Uiso calc R 1 . . H
C58 .1705(3) .5177(4) .6693(2) .0179(18) Uani d . 1 . . C
C59 .2142(3) .4743(4) .6783(2) .0176(18) Uani d . 1 . . C
H59A .2055 .4311 .6828 .021 Uiso calc R 1 . . H
C60 .2701(3) .4898(4) .6812(2) .0142(17) Uani d . 1 . . C
C61 .3170(3) .4399(4) .6916(2) .0193(18) Uani d . 1 . . C
H61A .3509 .4571 .6833 .023 Uiso calc R 1 . . H
C62 .3000(4) .3774(4) .6685(3) .029(2) Uani d . 1 . . C
H62A .2944 .3842 .6383 .043 Uiso calc R 1 . . H
H62B .2646 .3619 .6741 .043 Uiso calc R 1 . . H
H62C .3301 .3457 .6783 .043 Uiso calc R 1 . . H
C63 .3338(4) .4285(4) .7393(2) .026(2) Uani d . 1 . . C
H63A .3471 .4686 .7538 .039 Uiso calc R 1 . . H
H63B .3643 .3967 .7463 .039 Uiso calc R 1 . . H
H63C .3008 .4129 .7483 .039 Uiso calc R 1 . . H
C64 .5113(3) .5183(3) .6397(2) .0153(17) Uani d . 1 . . C
H64A .4802 .5101 .6540 .018 Uiso calc R 1 . . H
C65 .5224(4) .4558(4) .6184(2) .0239(19) Uani d . 1 . . C
H65A .4884 .4442 .5965 .036 Uiso calc R 1 . . H
H65B .5314 .4217 .6394 .036 Uiso calc R 1 . . H
H65C .5544 .4619 .6058 .036 Uiso calc R 1 . . H
C66 .5651(3) .5357(4) .6736(2) .0185(18) Uani d . 1 . . C
H66A .5581 .5743 .6884 .028 Uiso calc R 1 . . H
H66B .5964 .5436 .6604 .028 Uiso calc R 1 . . H
H66C .5753 .5005 .6936 .028 Uiso calc R 1 . . H
C67 .5468(3) .6552(4) .5220(2) .0204(18) Uani d . 1 . . C
H67A .5509 .7027 .5217 .024 Uiso calc R 1 . . H
C68 .5156(4) .6344(5) .4775(2) .035(2) Uani d . 1 . . C
H68A .5376 .6475 .4578 .053 Uiso calc R 1 . . H
H68B .4781 .6546 .4697 .053 Uiso calc R 1 . . H
H68C .5113 .5879 .4767 .053 Uiso calc R 1 . . H
C69 .6062(4) .6269(4) .5341(2) .030(2) Uani d . 1 . . C
H69A .6255 .6401 .5627 .044 Uiso calc R 1 . . H
H69B .6278 .6420 .5145 .044 Uiso calc R 1 . . H
H69C .6036 .5802 .5328 .044 Uiso calc R 1 . . H
C70 .3846(3) .7104(4) .5854(2) .0175(17) Uani d . 1 . . C
H70A .3553 .6849 .5947 .021 Uiso calc R 1 . . H
C71 .3555(3) .7411(4) .5432(2) .0245(19) Uani d . 1 . . C
H71A .3200 .7615 .5453 .037 Uiso calc R 1 . . H
H71B .3470 .7082 .5214 .037 Uiso calc R 1 . . H
H71C .3807 .7733 .5360 .037 Uiso calc R 1 . . H
C72 .4053(4) .7631(4) .6181(2) .029(2) Uani d . 1 . . C
H72A .3735 .7915 .6187 .044 Uiso calc R 1 . . H
H72B .4355 .7876 .6105 .044 Uiso calc R 1 . . H
H72C .4199 .7437 .6458 .044 Uiso calc R 1 . . H
C73 .2517(3) .6720(3) .6639(2) .0142(17) Uani d . 1 . . C
H73A .2932 .6769 .6661 .017 Uiso calc R 1 . . H
C74 .2196(4) .6989(4) .6213(2) .027(2) Uani d . 1 . . C
H74A .2297 .7439 .6194 .041 Uiso calc R 1 . . H
H74B .1786 .6953 .6183 .041 Uiso calc R 1 . . H
H74C .2299 .6748 .5988 .041 Uiso calc R 1 . . H
C75 .2388(4) .7078(4) .7003(2) .027(2) Uani d . 1 . . C
H75A .2598 .6884 .7267 .041 Uiso calc R 1 . . H
H75B .1980 .7058 .6982 .041 Uiso calc R 1 . . H
H75C .2504 .7525 .6994 .041 Uiso calc R 1 . . H
C76 .2805(4) .5938(4) .5083(2) .024(2) Uani d . 1 . . C
H76A .2491 .6018 .5199 .029 Uiso calc R 1 . . H
C77 .2765(4) .6107(4) .4671(3) .036(3) Uani d . 1 . . C
H77A .2428 .6298 .4506 .044 Uiso calc R 1 . . H
C78 .3215(4) .5996(4) .4504(3) .038(3) Uani d . 1 . . C
H78A .3193 .6111 .4222 .046 Uiso calc R 1 . . H
C79 .3708(4) .5713(4) .4748(2) .031(2) Uani d . 1 . . C
H79A .4026 .5633 .4637 .037 Uiso calc R 1 . . H
C80 .3718(4) .5552(4) .5160(2) .024(2) Uani d . 1 . . C
H80A .4051 .5356 .5328 .029 Uiso calc R 1 . . H
C81 .1096(3) .4947(4) .6629(2) .0212(19) Uani d . 1 . . C
H81A .1090 .4629 .6854 .025 Uiso calc R 1 . . H
C82 .0679(3) .5473(4) .6654(3) .029(2) Uani d . 1 . . C
H82A .0815 .5707 .6918 .043 Uiso calc R 1 . . H
H82B .0307 .5285 .6644 .043 Uiso calc R 1 . . H
H82C .0645 .5766 .6418 .043 Uiso calc R 1 . . H
C83 .0897(4) .4607(4) .6204(3) .035(2) Uani d . 1 . . C
H83A .1147 .4243 .6195 .052 Uiso calc R 1 . . H
H83B .0911 .4905 .5978 .052 Uiso calc R 1 . . H
H83C .0507 .4455 .6168 .052 Uiso calc R 1 . . H
Ga3 .67674(4) .52475(4) .91065(2) .0142(2) Uani d . 1 . . Ga
Cl5 .76883(8) .51390(10) .92779(6) .0250(5) Uani d . 1 . . Cl
Cl6 .63867(9) .42969(9) .91251(6) .0253(5) Uani d . 1 . . Cl
N3 .6687(3) .5557(3) .96730(17) .0121(14) Uani d . 1 . . N
C84 .6390(3) .5707(3) .8585(2) .0127(16) Uani d . 1 . . C
C85 .5855(3) .5993(3) .8538(2) .0118(16) Uani d . 1 . . C
C86 .5565(3) .6239(4) .8146(2) .0163(17) Uani d . 1 . . C
H86A .5206 .6437 .8117 .020 Uiso calc R 1 . . H
C87 .5788(3) .6198(4) .7802(2) .0191(18) Uani d . 1 . . C
H87A .5579 .6349 .7536 .023 Uiso calc R 1 . . H
C88 .6320(3) .5935(4) .7850(2) .0157(17) Uani d . 1 . . C
H88A .6479 .5916 .7615 .019 Uiso calc R 1 . . H
C89 .6633(3) .5695(3) .8238(2) .0132(17) Uani d . 1 . . C
C90 .7235(3) .5513(4) .8267(2) .0144(17) Uani d . 1 . . C
C91 .7647(3) .5994(3) .8340(2) .0147(17) Uani d . 1 . . C
C92 .8208(3) .5844(4) .8352(2) .0182(18) Uani d . 1 . . C
H92A .8487 .6170 .8414 .022 Uiso calc R 1 . . H
C93 .8369(3) .5228(4) .8276(2) .0209(19) Uani d . 1 . . C
C94 .7956(4) .4768(4) .8194(2) .024(2) Uani d . 1 . . C
H94A .8061 .4347 .8136 .029 Uiso calc R 1 . . H
C95 .7390(3) .4882(3) .8190(2) .0139(17) Uani d . 1 . . C
C96 .5557(3) .6079(4) .8882(2) .0127(16) Uani d . 1 . . C
C97 .5697(3) .6619(3) .9152(2) .0119(16) Uani d . 1 . . C
C98 .5356(3) .6752(3) .9427(2) .0153(17) Uani d . 1 . . C
H98A .5443 .7110 .9609 .018 Uiso calc R 1 . . H
C99 .4894(3) .6371(4) .9440(2) .0158(17) Uani d . 1 . . C
C100 .4783(3) .5835(4) .9181(2) .0146(17) Uani d . 1 . . C
H10A .4478 .5562 .9198 .018 Uiso calc R 1 . . H
C101 .5103(3) .5688(3) .8902(2) .0151(17) Uani d . 1 . . C
C102 .4933(3) .5114(4) .8611(2) .0147(17) Uani d . 1 . . C
H10B .5255 .5023 .8481 .018 Uiso calc R 1 . . H
C103 .4412(3) .5272(4) .8253(2) .024(2) Uani d . 1 . . C
H10C .4496 .5640 .8096 .036 Uiso calc R 1 . . H
H10D .4090 .5373 .8370 .036 Uiso calc R 1 . . H
H10E .4316 .4903 .8065 .036 Uiso calc R 1 . . H
C104 .4825(4) .4511(4) .8835(2) .0227(19) Uani d . 1 . . C
H10F .5169 .4397 .9050 .034 Uiso calc R 1 . . H
H10G .4722 .4162 .8632 .034 Uiso calc R 1 . . H
H10H .4513 .4586 .8968 .034 Uiso calc R 1 . . H
C105 .6957(4) .4349(4) .8094(2) .024(2) Uani d . 1 . . C
H10I .6601 .4502 .8163 .028 Uiso calc R 1 . . H
C106 .7161(4) .3750(4) .8355(3) .029(2) Uani d . 1 . . C
H10J .7241 .3855 .8654 .044 Uiso calc R 1 . . H
H10K .7509 .3590 .8291 .044 Uiso calc R 1 . . H
H10L .6866 .3421 .8287 .044 Uiso calc R 1 . . H
C107 .6816(4) .4192(4) .7625(3) .034(2) Uani d . 1 . . C
H10M .6665 .4573 .7463 .051 Uiso calc R 1 . . H
H10N .6532 .3850 .7563 .051 Uiso calc R 1 . . H
H10O .7162 .4052 .7550 .051 Uiso calc R 1 . . H
C108 .8969(3) .5100(4) .8256(3) .026(2) Uani d . 1 . . C
H10P .9212 .5448 .8414 .031 Uiso calc R 1 . . H
C109 .9214(4) .4463(4) .8451(3) .031(2) Uani d . 1 . . C
H10Q .9192 .4445 .8744 .047 Uiso calc R 1 . . H
H10R .9611 .4427 .8440 .047 Uiso calc R 1 . . H
H10S .8994 .4110 .8294 .047 Uiso calc R 1 . . H
C110 .9015(4) .5131(5) .7793(3) .037(2) Uani d . 1 . . C
H11B .8905 .5557 .7679 .055 Uiso calc R 1 . . H
H11C .8763 .4812 .7625 .055 Uiso calc R 1 . . H
H11D .9408 .5045 .7785 .055 Uiso calc R 1 . . H
C111 .7493(3) .6698(4) .8389(2) .0195(18) Uani d . 1 . . C
H11E .7085 .6712 .8396 .023 Uiso calc R 1 . . H
C112 .7842(4) .6988(4) .8799(3) .031(2) Uani d . 1 . . C
H11F .7720 .7429 .8822 .047 Uiso calc R 1 . . H
H11G .8245 .6982 .8801 .047 Uiso calc R 1 . . H
H11H .7785 .6738 .9036 .047 Uiso calc R 1 . . H
C113 .7548(4) .7080(4) .8009(3) .029(2) Uani d . 1 . . C
H11I .7296 .6900 .7755 .043 Uiso calc R 1 . . H
H11J .7942 .7063 .7987 .043 Uiso calc R 1 . . H
H11K .7441 .7525 .8041 .043 Uiso calc R 1 . . H
C114 .6184(3) .7061(4) .9131(2) .0190(18) Uani d . 1 . . C
H11L .6475 .6800 .9039 .023 Uiso calc R 1 . . H
C115 .6478(3) .7363(4) .9557(2) .025(2) Uani d . 1 . . C
H11M .6591 .7026 .9768 .037 Uiso calc R 1 . . H
H11N .6215 .7657 .9642 .037 Uiso calc R 1 . . H
H11O .6816 .7597 .9531 .037 Uiso calc R 1 . . H
C116 .5987(4) .7585(4) .8806(2) .033(2) Uani d . 1 . . C
H11P .6305 .7872 .8806 .049 Uiso calc R 1 . . H
H11Q .5678 .7827 .8875 .049 Uiso calc R 1 . . H
H11R .5851 .7393 .8527 .049 Uiso calc R 1 . . H
C117 .4531(3) .6558(4) .9737(2) .0208(18) Uani d . 1 . . C
H11S .4544 .7033 .9764 .025 Uiso calc R 1 . . H
C118 .3906(3) .6363(4) .9578(2) .0239(19) Uani d . 1 . . C
H11T .3753 .6534 .9294 .036 Uiso calc R 1 . . H
H11U .3689 .6535 .9766 .036 Uiso calc R 1 . . H
H11V .3877 .5897 .9571 .036 Uiso calc R 1 . . H
C119 .6222(3) .5414(4) .9810(2) .0195(18) Uani d . 1 . . C
H11W .5914 .5199 .9625 .023 Uiso calc R 1 . . H
C120 .6179(4) .5567(4) 1.0205(2) .0235(19) Uani d . 1 . . C
H12A .5844 .5472 1.0290 .028 Uiso calc R 1 . . H
C121 .6630(4) .5861(4) 1.0475(2) .030(2) Uani d . 1 . . C
H12B .6610 .5966 1.0751 .036 Uiso calc R 1 . . H
C122 .7103(4) .6002(4) 1.0348(3) .036(2) Uani d . 1 . . C
H12C .7416 .6205 1.0536 .043 Uiso calc R 1 . . H
C123 .7131(3) .5849(4) .9943(2) .0222(19) Uani d . 1 . . C
H12D .7463 .5950 .9854 .027 Uiso calc R 1 . . H
C124 .4773(4) .6281(4) 1.0171(2) .030(2) Uani d . 1 . . C
H12H .5176 .6394 1.0268 .046 Uiso calc R 1 . . H
H12I .4733 .5815 1.0159 .046 Uiso calc R 1 . . H
H12J .4566 .6454 1.0365 .046 Uiso calc R 1 . . H
Ga4 .18355(3) .27110(4) .41440(2) .01313(19) Uani d . 1 . . Ga
Cl7 .14634(8) .17625(9) .41972(6) .0208(4) Uani d . 1 . . Cl
Cl8 .27560(8) .25859(9) .42971(5) .0203(4) Uani d . 1 . . Cl
N4 .1801(3) .3084(3) .47053(18) .0148(14) Uani d . 1 . . N
C125 .1423(3) .3137(3) .36180(19) .0066(14) Uani d U 1 . . C
C126 .1632(3) .3095(3) .3257(2) .0129(16) Uani d . 1 . . C
C127 .1287(3) .3278(4) .2865(2) .0158(17) Uani d . 1 . . C
H12E .1431 .3258 .2623 .019 Uiso calc R 1 . . H
C128 .0740(3) .3487(4) .2830(2) .0192(18) Uani d . 1 . . C
H12F .0502 .3589 .2562 .023 Uiso calc R 1 . . H
C129 .0535(3) .3549(4) .3183(2) .0175(17) Uani d . 1 . . C
H12G .0167 .3721 .3158 .021 Uiso calc R 1 . . H
C130 .0871(3) .3357(3) .3581(2) .0140(16) Uani d . 1 . . C
C131 .0601(3) .3493(3) .3938(2) .0115(16) Uani d . 1 . . C
C132 .0730(3) .4062(3) .4171(2) .0138(17) Uani d . 1 . . C
C133 .0398(3) .4229(3) .4442(2) .0136(16) Uani d U 1 . . C
H13A .0483 .4614 .4598 .016 Uiso calc R 1 . . H
C134 -.0052(3) .3857(4) .4494(2) .0178(18) Uani d . 1 . . C
C135 -.0155(3) .3287(4) .4281(2) .0169(17) Uani d . 1 . . C
H13B -.0444 .3014 .4328 .020 Uiso calc R 1 . . H
C136 .0153(3) .3097(3) .3997(2) .0124(16) Uani d . 1 . . C
C137 .2241(3) .2949(3) .3286(2) .0123(16) Uani d . 1 . . C
C138 .2636(3) .3451(4) .3363(2) .0167(17) Uani d . 1 . . C
C139 .3204(3) .3313(4) .3419(2) .0201(18) Uani d . 1 . . C
H13C .3473 .3650 .3482 .024 Uiso calc R 1 . . H
C140 .3395(3) .2693(4) .3387(2) .0190(18) Uani d . 1 . . C
C141 .2996(3) .2211(4) .3278(2) .0173(16) Uani d U 1 . . C
H14A .3118 .1792 .3234 .021 Uiso calc R 1 . . H
C142 .2417(3) .2326(4) .3233(2) .0170(17) Uani d . 1 . . C
C143 .1990(3) .1787(4) .3113(2) .0171(17) Uani d . 1 . . C
H14B .1633 .1926 .3185 .021 Uiso calc R 1 . . H
C144 .2190(4) .1173(4) .3355(2) .026(2) Uani d . 1 . . C
H14C .2258 .1254 .3657 .038 Uiso calc R 1 . . H
H14D .2543 .1029 .3293 .038 Uiso calc R 1 . . H
H14E .1898 .0843 .3270 .038 Uiso calc R 1 . . H
C145 .1844(4) .1666(4) .2637(2) .026(2) Uani d . 1 . . C
H14F .1679 .2053 .2487 .038 Uiso calc R 1 . . H
H14G .1570 .1315 .2566 .038 Uiso calc R 1 . . H
H14H .2191 .1552 .2553 .038 Uiso calc R 1 . . H
C146 .4028(3) .2567(4) .3485(3) .026(2) Uani d . 1 . . C
H14I .4229 .2984 .3555 .031 Uiso calc R 1 . . H
C147 .4205(3) .2135(4) .3873(2) .028(2) Uani d . 1 . . C
H14J .4122 .2349 .4114 .042 Uiso calc R 1 . . H
H14K .4613 .2046 .3932 .042 Uiso calc R 1 . . H
H14L .3994 .1732 .3819 .042 Uiso calc R 1 . . H
C148 .4205(4) .2284(5) .3112(3) .046(3) Uani d . 1 . . C
H14N .4082 .2567 .2869 .069 Uiso calc R 1 . . H
H14O .4027 .1864 .3045 .069 Uiso calc R 1 . . H
H14P .4619 .2238 .3182 .069 Uiso calc R 1 . . H
C149 .2444(3) .4144(4) .3367(2) .0204(19) Uani d . 1 . . C
H14M .2027 .4146 .3348 .024 Uiso calc R 1 . . H
C150 .2747(4) .4495(4) .3770(3) .032(2) Uani d . 1 . . C
H15B .2691 .4262 .4014 .048 Uiso calc R 1 . . H
H15C .2590 .4927 .3767 .048 Uiso calc R 1 . . H
H15D .3154 .4522 .3786 .048 Uiso calc R 1 . . H
C151 .2541(4) .4495(4) .2979(3) .030(2) Uani d . 1 . . C
H15E .2388 .4929 .2969 .045 Uiso calc R 1 . . H
H15F .2348 .4264 .2724 .045 Uiso calc R 1 . . H
H15G .2949 .4514 .2998 .045 Uiso calc R 1 . . H
C152 .1211(3) .4504(4) .4118(2) .0158(17) Uani d . 1 . . C
H15H .1506 .4232 .4040 .019 Uiso calc R 1 . . H
C153 .1498(4) .4869(4) .4514(2) .024(2) Uani d . 1 . . C
H15I .1553 .4586 .4757 .036 Uiso calc R 1 . . H
H15J .1259 .5231 .4549 .036 Uiso calc R 1 . . H
H15K .1868 .5027 .4490 .036 Uiso calc R 1 . . H
C154 .0989(4) .4975(4) .3759(2) .026(2) Uani d . 1 . . C
H15L .1303 .5242 .3721 .040 Uiso calc R 1 . . H
H15M .0696 .5246 .3825 .040 Uiso calc R 1 . . H
H15N .0827 .4738 .3499 .040 Uiso calc R 1 . . H
C155 -.0410(3) .4080(4) .4789(2) .0192(18) Uani d . 1 . . C
H15O -.0397 .4557 .4796 .023 Uiso calc R 1 . . H
C156 -.1033(3) .3883(5) .4649(3) .031(2) Uani d . 1 . . C
H15P -.1181 .3976 .4349 .047 Uiso calc R 1 . . H
H15Q -.1252 .4123 .4810 .047 Uiso calc R 1 . . H
H15R -.1067 .3425 .4697 .047 Uiso calc R 1 . . H
C157 -.0153(4) .3843(5) .5239(2) .039(3) Uani d . 1 . . C
H15S -.0396 .3974 .5420 .059 Uiso calc R 1 . . H
H15T .0227 .4026 .5345 .059 Uiso calc R 1 . . H
H15U -.0125 .3376 .5238 .059 Uiso calc R 1 . . H
C158 .0001(3) .2476(4) .3754(2) .0181(17) Uani d . 1 . . C
H15V .0314 .2371 .3619 .022 Uiso calc R 1 . . H
C159 -.0552(3) .2545(4) .3406(2) .025(2) Uani d . 1 . . C
H15W -.0510 .2889 .3215 .038 Uiso calc R 1 . . H
H15X -.0866 .2646 .3532 .038 Uiso calc R 1 . . H
H15Y -.0633 .2143 .3250 .038 Uiso calc R 1 . . H
C160 -.0056(4) .1925(4) .4042(3) .0247(19) Uani d . 1 . . C
H16A .0289 .1897 .4273 .037 Uiso calc R 1 . . H
H16B -.0108 .1525 .3883 .037 Uiso calc R 1 . . H
H16C -.0385 .1998 .4157 .037 Uiso calc R 1 . . H
C161 .1362(3) .2969(4) .4872(2) .0193(18) Uani d . 1 . . C
H16D .1046 .2735 .4711 .023 Uiso calc R 1 . . H
C162 .1349(4) .3174(4) .5267(2) .025(2) Uani d . 1 . . C
H16E .1029 .3083 .5373 .030 Uiso calc R 1 . . H
C163 .1796(4) .3507(4) .5504(2) .028(2) Uani d . 1 . . C
H16F .1793 .3653 .5777 .033 Uiso calc R 1 . . H
C164 .2258(4) .3629(4) .5338(2) .026(2) Uani d . 1 . . C
H16G .2579 .3859 .5496 .031 Uiso calc R 1 . . H
C165 .2241(4) .3407(3) .4940(2) .0203(19) Uani d . 1 . . C
H16H .2557 .3489 .4827 .024 Uiso calc R 1 . . H
C200 .5280(4) .4392(5) .7704(3) .036(2) Uani d . 1 . . C
H20D .5418 .4772 .7852 .043 Uiso calc R 1 . . H
C201 .5482(4) .3803(5) .7861(3) .037(2) Uani d . 1 . . C
H20E .5755 .3779 .8124 .044 Uiso calc R 1 . . H
C202 .5299(4) .3262(4) .7649(3) .036(2) Uani d . 1 . . C
H20F .5448 .2861 .7759 .044 Uiso calc R 1 . . H
C203 .4890(4) .3293(5) .7266(3) .043(3) Uani d . 1 . . C
H20G .4759 .2913 .7115 .051 Uiso calc R 1 . . H
C204 .4680(4) .3875(5) .7108(3) .040(3) Uani d . 1 . . C
H20H .4400 .3898 .6849 .048 Uiso calc R 1 . . H
C205 .4871(4) .4419(5) .7325(3) .037(2) Uani d . 1 . . C
H20I .4723 .4821 .7214 .045 Uiso calc R 1 . . H
C207 .0131(4) .8109(4) .7643(3) .034(2) Uani d . 1 . . C
H20J .0301 .7706 .7724 .041 Uiso calc R 1 . . H
C208 -.0254(4) .8177(4) .7259(3) .031(2) Uani d . 1 . . C
H20K -.0355 .7815 .7083 .038 Uiso calc R 1 . . H
C209 -.0492(4) .8753(5) .7128(3) .036(3) Uani d . 1 . . C
H20L -.0745 .8797 .6858 .043 Uiso calc R 1 . . H
C212 .0268(4) .8617(5) .7905(3) .036(2) Uani d . 1 . . C
H21D .0530 .8566 .8171 .043 Uiso calc R 1 . . H
C211 .0027(4) .9212(5) .7787(3) .037(2) Uani d . 1 . . C
H21E .0125 .9569 .7969 .044 Uiso calc R 1 . . H
C210 -.0360(4) .9278(4) .7398(3) .035(2) Uani d . 1 . . C
H21F -.0534 .9679 .7315 .042 Uiso calc R 1 . . H

loop_
_atom_site_aniso_label
_atom_site_aniso_U_11
_atom_site_aniso_U_22
_atom_site_aniso_U_33
_atom_site_aniso_U_12
_atom_site_aniso_U_13
_atom_site_aniso_U_23
Ga1 .0137(4) .0126(4) .0127(4) .0003(4) .0031(3) -.0010(3)
Cl1 .0131(9) .0283(11) .0224(9) -.0035(8) .0047(8) -.0042(8)
Cl2 .0263(11) .0140(10) .0234(9) .0068(8) .0037(8) -.0020(8)
N1 .025(4) .016(4) .021(3) -.003(3) .002(3) .001(3)
C1 .012(4) .011(4) .013(3) .005(3) .006(3) .004(3)
C2 .021(4) .009(4) .011(3) .006(3) .006(3) .001(3)
C3 .016(4) .016(4) .012(3) .003(3) .005(3) .006(3)
C4 .021(4) .023(5) .012(4) -.002(4) .003(3) .002(3)
C5 .013(4) .011(4) .018(4) -.001(3) .002(3) -.001(3)
C6 .011(4) .009(4) .011(3) .007(3) .007(3) .003(3)
C7 .013(4) .014(4) .014(3) -.003(3) .003(3) .002(3)
C8 .014(4) .018(4) .015(4) -.005(3) .004(3) .001(3)
C9 .021(4) .019(4) .011(3) .002(3) .002(3) .010(3)
C10 .022(4) .019(4) .015(4) .000(3) .006(3) .003(3)
C11 .014(4) .020(4) .021(4) .001(3) .010(3) .002(3)
C12 .014(4) .011(4) .012(3) -.002(3) .000(3) .004(3)
C13 .013(4) .009(4) .008(3) -.005(3) .004(3) .002(3)
C14 .024(4) .014(4) .011(3) .002(3) .007(3) .000(3)
C15 .025(4) .009(4) .012(3) -.007(3) .011(3) .001(3)
C16 .0163(19) .0156(18) .0152(18) -.0003(10) .0040(10) .0007(10)
C17 .013(4) .020(4) .017(4) .004(3) .000(3) .003(3)
C18 .017(4) .016(4) .012(3) -.001(3) .008(3) .001(3)
C19 .013(4) .015(4) .020(4) -.001(3) .002(3) .003(3)
C20 .041(5) .015(4) .020(4) -.005(4) .005(4) -.002(3)
C21 .029(5) .020(4) .018(4) .003(4) .003(4) -.001(3)
C22 .024(4) .012(4) .030(4) -.003(4) .006(4) -.002(3)
C23 .026(5) .025(5) .037(5) -.011(4) .009(4) -.009(4)
C24 .020(5) .042(6) .054(6) -.011(4) .013(4) -.010(5)
C25 .025(4) .012(4) .015(4) .003(3) .009(3) .005(3)
C26 .029(5) .014(4) .038(5) .001(4) .014(4) -.003(4)
C27 .026(5) .036(5) .021(4) .014(4) .006(4) .007(4)
C28 .016(4) .018(4) .013(3) -.002(3) .002(3) .003(3)
C29 .026(5) .020(5) .029(4) .003(4) .002(4) .000(4)
C30 .018(4) .029(5) .018(4) .001(4) -.002(3) .007(4)
C31 .017(4) .037(5) .012(4) -.002(4) .008(3) .003(3)
C32 .028(5) .043(6) .021(4) -.005(4) .009(4) .006(4)
C33 .048(6) .045(6) .024(4) .013(5) .021(4) .005(4)
C34 .019(4) .021(4) .020(4) .005(4) .010(3) .006(3)
C35 .039(6) .024(5) .026(4) .015(4) .001(4) -.003(4)
C36 .021(4) .021(4) .024(4) .006(4) .005(4) .010(3)
C37 .025(5) .033(5) .014(4) -.011(4) .010(3) -.008(3)
C38 .050(6) .058(7) .023(5) -.018(5) .016(5) -.004(4)
C39 .036(2) .036(2) .035(2) -.0010(10) .0089(11) .0003(10)
C40 .054(6) .015(4) .019(4) -.006(4) -.003(4) .003(3)
C41 .033(5) .021(4) .015(4) .000(4) .003(4) .004(3)
Ga2 .0161(4) .0125(4) .0114(4) .0001(3) .0036(3) -.0012(3)
Cl3 .0247(11) .0158(10) .0248(10) .0042(8) .0046(9) -.0027(8)
Cl4 .0165(10) .0256(11) .0191(9) -.0016(8) .0043(8) -.0064(8)
N2 .022(4) .007(3) .012(3) .000(3) .004(3) -.002(2)
C43 .005(4) .018(4) .013(3) .004(3) .000(3) .002(3)
C44 .016(4) .007(4) .014(3) -.001(3) .006(3) .006(3)
C45 .016(4) .020(4) .016(4) .002(3) .008(3) -.002(3)
C46 .019(4) .017(4) .011(3) -.003(3) .002(3) -.006(3)
C47 .016(4) .013(4) .016(4) .003(3) .002(3) -.002(3)
C48 .0099(17) .0090(17) .0096(17) .0004(10) .0030(10) .0008(10)
C49 .011(4) .017(4) .007(3) -.008(3) .002(3) -.002(3)
C50 .019(4) .016(4) .006(3) -.001(3) .001(3) -.003(3)
C51 .024(4) .019(4) .006(3) .000(4) .001(3) .001(3)
C52 .021(4) .023(4) .008(3) -.005(4) .005(3) .002(3)
C53 .015(4) .019(4) .014(4) -.002(3) .000(3) -.006(3)
C54 .016(4) .016(4) .013(4) .002(3) .004(3) -.008(3)
C55 .010(4) .010(4) .014(3) -.003(3) .005(3) .003(3)
C56 .017(4) .010(4) .011(3) -.001(3) .004(3) -.003(3)
C57 .013(4) .010(4) .017(4) -.001(3) .006(3) .000(3)
C58 .020(4) .019(4) .016(4) -.006(3) .007(3) -.001(3)
C59 .019(4) .013(4) .021(4) -.006(3) .006(3) .000(3)
C60 .021(4) .016(4) .007(3) .007(3) .006(3) .001(3)
C61 .023(4) .013(4) .024(4) -.002(3) .011(4) .001(3)
C62 .033(5) .019(5) .038(5) .007(4) .014(4) .005(4)
C63 .027(5) .026(5) .026(4) .012(4) .008(4) .006(4)
C64 .015(4) .018(4) .015(4) -.001(3) .006(3) -.004(3)
C65 .026(5) .018(4) .030(4) .004(4) .012(4) -.003(4)
C66 .016(4) .017(4) .020(4) .004(3) .000(3) .003(3)
C67 .028(5) .022(4) .012(4) -.003(4) .005(3) -.001(3)
C68 .045(6) .052(6) .015(4) -.011(5) .016(4) -.007(4)
C69 .027(5) .040(6) .024(4) -.001(4) .011(4) .005(4)
C70 .018(4) .014(4) .021(4) .003(3) .006(3) .003(3)
C71 .020(4) .020(4) .031(4) .005(4) .002(4) .006(4)
C72 .035(5) .029(5) .024(4) .009(4) .009(4) .001(4)
C73 .012(4) .004(4) .026(4) -.002(3) .003(3) .005(3)
C74 .040(5) .014(4) .028(4) -.007(4) .007(4) .011(3)
C75 .045(6) .010(4) .029(4) -.005(4) .012(4) -.001(3)
C76 .027(5) .011(4) .031(4) -.002(4) -.001(4) .004(3)
C77 .040(6) .027(5) .033(5) -.011(4) -.010(5) .021(4)
C78 .054(7) .040(6) .016(4) -.027(5) .000(4) .008(4)
C79 .043(6) .036(5) .019(4) -.020(5) .016(4) -.007(4)
C80 .023(5) .030(5) .019(4) -.005(4) .004(4) -.004(4)
C81 .013(4) .027(5) .022(4) -.003(4) .002(3) .009(4)
C82 .020(5) .035(5) .032(5) -.005(4) .007(4) -.006(4)
C83 .026(5) .030(5) .046(6) -.012(4) .006(4) -.015(4)
Ga3 .0146(5) .0140(4) .0138(4) .0015(3) .0032(3) .0024(3)
Cl5 .0165(10) .0366(12) .0220(10) .0054(9) .0053(8) .0096(9)
Cl6 .0335(12) .0146(10) .0275(10) -.0056(9) .0072(9) .0010(8)
N3 .022(4) .005(3) .008(3) -.001(3) .001(3) .001(2)
C84 .009(4) .014(4) .015(4) -.002(3) .003(3) .000(3)
C85 .019(4) .009(4) .007(3) -.008(3) .003(3) -.003(3)
C86 .011(4) .025(4) .014(4) .003(3) .004(3) .006(3)
C87 .025(5) .019(4) .013(4) .004(4) .003(3) .005(3)
C88 .016(4) .020(4) .014(4) -.001(3) .009(3) .002(3)
C89 .014(4) .005(4) .019(4) .001(3) .001(3) -.006(3)
C90 .010(4) .017(4) .016(4) .002(3) .004(3) -.004(3)
C91 .015(4) .012(4) .017(4) .004(3) .004(3) .001(3)
C92 .017(4) .017(4) .020(4) -.001(3) .003(3) -.002(3)
C93 .015(4) .024(5) .023(4) .005(4) .002(3) .002(3)
C94 .031(5) .020(5) .022(4) .010(4) .007(4) -.003(3)
C95 .014(4) .008(4) .019(4) .003(3) .003(3) -.002(3)
C96 .009(4) .021(4) .008(3) .003(3) .001(3) .003(3)
C97 .014(4) .012(4) .009(3) .000(3) .001(3) .003(3)
C98 .027(4) .012(4) .006(3) -.001(3) .004(3) -.001(3)
C99 .014(4) .026(5) .007(3) .006(3) .001(3) .004(3)
C100 .019(4) .017(4) .008(3) -.003(3) .003(3) .006(3)
C101 .021(4) .013(4) .010(3) .002(3) .002(3) .009(3)
C102 .013(4) .019(4) .012(3) -.005(3) .003(3) -.001(3)
C103 .016(4) .032(5) .020(4) .003(4) -.003(3) -.004(3)
C104 .031(5) .014(4) .027(4) -.007(4) .015(4) .001(3)
C105 .026(5) .016(4) .029(4) .002(4) .009(4) -.001(3)
C106 .037(5) .011(4) .042(5) -.004(4) .016(4) -.002(4)
C107 .037(6) .032(5) .032(5) -.015(4) .006(4) -.008(4)
C108 .015(4) .021(5) .038(5) .006(4) .001(4) -.007(4)
C109 .032(5) .017(5) .040(5) .016(4) .003(4) .004(4)
C110 .028(5) .041(6) .046(6) .006(4) .018(4) .012(5)
C111 .018(4) .014(4) .028(4) .002(3) .008(4) -.006(3)
C112 .035(5) .023(5) .039(5) -.002(4) .013(4) -.014(4)
C113 .030(5) .016(5) .039(5) .005(4) .007(4) .003(4)
C114 .016(4) .017(4) .023(4) -.004(3) .003(3) .001(3)
C115 .019(4) .022(5) .029(4) -.010(4) -.001(4) -.004(4)
C116 .044(6) .030(5) .022(4) -.016(4) .005(4) .004(4)
C117 .023(4) .019(4) .021(4) .001(4) .007(4) .001(3)
C118 .029(5) .030(5) .016(4) .004(4) .010(4) -.003(3)
C119 .013(4) .022(4) .023(4) .001(3) .002(3) .005(3)
C120 .027(5) .025(5) .021(4) .004(4) .009(4) .012(3)
C121 .055(6) .019(5) .015(4) .011(4) .007(4) -.002(3)
C122 .037(6) .030(5) .032(5) -.010(4) -.008(5) -.007(4)
C123 .021(4) .014(4) .028(4) -.002(3) .001(4) .005(3)
C124 .034(5) .040(6) .020(4) .011(4) .011(4) .004(4)
Ga4 .0146(4) .0116(4) .0129(4) -.0014(4) .0029(3) .0007(3)
Cl7 .0247(11) .0123(9) .0245(10) -.0025(8) .0048(8) .0018(8)
Cl8 .0150(9) .0275(11) .0180(9) .0040(8) .0035(8) .0047(8)
N4 .013(3) .009(3) .019(3) .002(3) -.002(3) .001(3)
C125 .0067(16) .0064(16) .0068(16) .0005(10) .0019(10) -.0006(10)
C126 .015(4) .013(4) .010(3) -.008(3) .003(3) .002(3)
C127 .018(4) .018(4) .014(4) .006(3) .008(3) -.002(3)
C128 .019(4) .026(5) .010(3) .010(4) .000(3) .002(3)
C129 .017(4) .017(4) .019(4) .005(3) .006(3) .003(3)
C130 .015(4) .010(4) .017(4) .003(3) .005(3) .003(3)
C131 .009(4) .010(4) .014(3) .007(3) .001(3) .000(3)
C132 .015(4) .009(4) .016(4) .003(3) .001(3) .001(3)
C133 .0140(18) .0129(18) .0138(18) .0004(10) .0033(10) -.0006(10)
C134 .024(4) .016(4) .013(4) .005(3) .004(3) -.001(3)
C135 .023(4) .016(4) .011(3) .001(3) .003(3) .004(3)
C136 .019(4) .012(4) .004(3) .000(3) .000(3) .001(3)
C137 .019(4) .009(4) .010(3) .002(3) .005(3) .006(3)
C138 .017(4) .024(4) .013(4) -.004(3) .009(3) -.001(3)
C139 .015(4) .021(4) .022(4) .000(3) .000(3) .002(3)
C140 .014(4) .031(5) .013(3) .003(4) .005(3) .007(3)
C141 .0174(18) .0173(19) .0173(18) .0013(10) .0048(10) .0001(10)
C142 .020(4) .015(4) .014(3) .003(3) .001(3) .003(3)
C143 .016(4) .016(4) .025(4) .006(3) .015(3) .004(3)
C144 .034(5) .017(4) .028(4) -.004(4) .013(4) -.002(4)
C145 .028(5) .025(5) .023(4) .004(4) .004(4) -.001(4)
C146 .012(4) .022(5) .041(5) .005(3) .002(4) .002(4)
C147 .018(4) .030(5) .033(4) .008(4) .001(4) .000(4)
C148 .033(5) .059(7) .046(6) -.006(5) .008(5) -.010(5)
C149 .023(4) .011(4) .025(4) .000(3) .002(4) .003(3)
C150 .035(5) .024(5) .034(5) -.001(4) .003(4) -.007(4)
C151 .029(5) .015(4) .045(5) .004(4) .007(4) .009(4)
C152 .019(4) .013(4) .018(4) -.004(3) .010(3) .000(3)
C153 .030(5) .018(4) .022(4) -.003(4) .003(4) -.004(3)
C154 .026(5) .022(5) .032(5) -.009(4) .009(4) .013(4)
C155 .027(5) .018(4) .017(4) .000(4) .013(3) -.006(3)
C156 .020(5) .040(6) .038(5) -.001(4) .013(4) -.015(4)
C157 .038(6) .061(7) .021(4) .018(5) .012(4) .002(4)
C158 .018(4) .019(4) .020(4) -.001(3) .010(3) -.009(3)
C159 .020(4) .028(5) .023(4) .000(4) -.003(4) -.013(4)
C160 .026(5) .013(4) .035(5) -.004(4) .009(4) -.006(4)
C161 .020(4) .021(4) .016(4) -.004(3) .004(3) -.001(3)
C162 .024(5) .031(5) .024(4) .007(4) .013(4) .002(4)
C163 .041(6) .021(5) .018(4) .009(4) .002(4) -.007(3)
C164 .026(5) .021(5) .028(4) .000(4) .000(4) -.011(4)
C165 .028(5) .008(4) .023(4) -.007(3) .004(4) -.006(3)
C200 .052(7) .030(6) .031(5) -.012(5) .022(5) -.008(4)
C201 .036(6) .048(7) .024(5) -.013(5) .002(4) .002(4)
C202 .041(6) .023(5) .045(5) -.002(4) .011(5) .011(4)
C203 .043(6) .044(6) .040(5) -.010(5) .008(5) -.019(5)
C204 .032(6) .062(7) .023(5) .009(5) .000(4) -.001(5)
C205 .050(6) .032(6) .039(5) .014(5) .026(5) .014(4)
C207 .060(7) .024(5) .027(5) .017(5) .028(5) .012(4)
C208 .049(6) .025(5) .027(5) -.013(5) .023(4) -.005(4)
C209 .035(6) .038(6) .029(5) -.014(5) -.003(4) .009(4)
C212 .038(6) .046(6) .024(4) .000(5) .007(4) .004(4)
C211 .047(6) .033(6) .032(5) -.007(5) .013(5) -.018(4)
C210 .035(5) .024(5) .042(5) .006(4) .007(5) .004(4)

loop_
_atom_type_symbol
_atom_type_description
_atom_type_scat_dispersion_real
_atom_type_scat_dispersion_imag
_atom_type_scat_source
C C .0033 .0016 'International Tables Vol C Tables 4.2.6.8 and 6.1.1.4'
H H .0000 .0000 'International Tables Vol C Tables 4.2.6.8 and 6.1.1.4'
N N .0061 .0033 'International Tables Vol C Tables 4.2.6.8 and 6.1.1.4'
Cl Cl .1484 .1585 'International Tables Vol C Tables 4.2.6.8 and 6.1.1.4'
Ga Ga .2307 1.6083 'International Tables Vol C Tables 4.2.6.8 and 6.1.1.4'

loop_
_geom_angle_atom_site_label_1
_geom_angle_atom_site_label_2
_geom_angle_atom_site_label_3
_geom_angle
_geom_angle_publ_flag
C1 Ga1 N1 120.1(3) yes
C1 Ga1 Cl1 120.7(2) yes
N1 Ga1 Cl1 96.65(19) yes
C1 Ga1 Cl2 111.3(2) yes
N1 Ga1 Cl2 97.5(2) yes
Cl1 Ga1 Cl2 107.40(8) yes
C41 N1 C37 117.9(7) ?
C41 N1 Ga1 121.0(6) ?
C37 N1 Ga1 121.1(5) ?
C6 C1 C2 118.1(6) ?
C6 C1 Ga1 122.3(5) ?
C2 C1 Ga1 119.3(5) ?
C3 C2 C1 119.5(7) ?
C3 C2 C13 117.7(7) ?
C1 C2 C13 122.4(6) ?
C4 C3 C2 120.9(7) ?
C5 C4 C3 119.5(7) ?
C4 C5 C6 120.7(7) ?
C1 C6 C5 121.2(7) ?
C1 C6 C7 124.2(6) ?
C5 C6 C7 114.5(6) ?
C12 C7 C8 120.3(7) ?
C12 C7 C6 120.3(6) ?
C8 C7 C6 118.9(7) ?
C9 C8 C7 118.4(7) ?
C9 C8 C34 119.6(7) ?
C7 C8 C34 121.9(7) ?
C8 C9 C10 122.6(7) ?
C11 C10 C9 118.0(7) ?
C11 C10 C31 122.3(7) ?
C9 C10 C31 119.5(7) ?
C10 C11 C12 121.6(7) ?
C7 C12 C11 119.1(7) ?
C7 C12 C28 121.8(7) ?
C11 C12 C28 119.0(7) ?
C18 C13 C14 119.7(7) ?
C18 C13 C2 118.9(6) ?
C14 C13 C2 121.4(7) ?
C15 C14 C13 118.6(7) ?
C15 C14 C25 121.1(7) ?
C13 C14 C25 120.3(7) ?
C14 C15 C16 122.4(7) ?
C17 C16 C15 117.6(7) ?
C17 C16 C22 123.4(7) ?
C15 C16 C22 118.9(7) ?
C18 C17 C16 123.0(7) ?
C17 C18 C13 118.5(7) ?
C17 C18 C19 120.7(7) ?
C13 C18 C19 120.8(7) ?
C18 C19 C21 111.8(6) ?
C18 C19 C20 110.1(6) ?
C21 C19 C20 110.4(6) ?
C16 C22 C24 113.6(7) ?
C16 C22 C23 110.7(7) ?
C24 C22 C23 108.7(7) ?
C14 C25 C26 112.6(6) ?
C14 C25 C27 109.9(6) ?
C26 C25 C27 110.6(6) ?
C30 C28 C29 109.8(6) ?
C30 C28 C12 111.0(6) ?
C29 C28 C12 113.4(6) ?
C33 C31 C10 114.2(7) ?
C33 C31 C32 110.5(7) ?
C10 C31 C32 109.0(6) ?
C8 C34 C36 114.9(6) ?
C8 C34 C35 110.6(6) ?
C36 C34 C35 108.9(7) ?
N1 C37 C38 122.4(8) ?
C37 C38 C39 119.1(10) ?
C40 C39 C38 119.3(9) ?
C39 C40 C41 118.0(8) ?
N1 C41 C40 123.3(9) ?
C43 Ga2 N2 119.9(3) yes
C43 Ga2 Cl4 120.6(2) yes
N2 Ga2 Cl4 96.44(19) yes
C43 Ga2 Cl3 111.4(2) yes
N2 Ga2 Cl3 97.84(18) yes
Cl4 Ga2 Cl3 107.56(8) yes
C80 N2 C76 117.6(7) ?
C80 N2 Ga2 122.2(5) ?
C76 N2 Ga2 119.5(6) ?
C48 C43 C44 118.6(6) ?
C48 C43 Ga2 121.0(5) ?
C44 C43 Ga2 119.7(5) ?
C45 C44 C43 119.7(7) ?
C45 C44 C55 117.6(7) ?
C43 C44 C55 122.2(6) ?
C46 C45 C44 121.9(7) ?
C45 C46 C47 119.0(7) ?
C46 C47 C48 121.1(7) ?
C43 C48 C47 119.5(7) ?
C43 C48 C49 125.2(6) ?
C47 C48 C49 115.1(6) ?
C54 C49 C50 121.3(7) ?
C54 C49 C48 118.9(6) ?
C50 C49 C48 119.5(7) ?
C51 C50 C49 118.3(7) ?
C51 C50 C70 119.8(7) ?
C49 C50 C70 121.8(7) ?
C52 C51 C50 121.0(7) ?
C51 C52 C53 118.9(7) ?
C51 C52 C67 118.7(7) ?
C53 C52 C67 122.4(7) ?
C52 C53 C54 121.9(7) ?
C49 C54 C53 118.5(7) ?
C49 C54 C64 122.2(7) ?
C53 C54 C64 119.2(7) ?
C56 C55 C60 118.6(7) ?
C56 C55 C44 120.0(6) ?
C60 C55 C44 121.4(6) ?
C57 C56 C55 120.3(7) ?
C57 C56 C73 118.2(7) ?
C55 C56 C73 121.5(7) ?
C56 C57 C58 121.9(7) ?
C59 C58 C57 117.3(7) ?
C59 C58 C81 119.6(7) ?
C57 C58 C81 123.0(7) ?
C58 C59 C60 123.8(7) ?
C59 C60 C55 118.1(7) ?
C59 C60 C61 121.7(7) ?
C55 C60 C61 120.2(7) ?
C62 C61 C60 112.7(6) ?
C62 C61 C63 110.2(6) ?
C60 C61 C63 109.0(6) ?
C54 C64 C66 111.0(6) ?
C54 C64 C65 113.3(6) ?
C66 C64 C65 108.5(6) ?
C69 C67 C68 110.3(7) ?
C69 C67 C52 113.0(6) ?
C68 C67 C52 110.7(7) ?
C50 C70 C71 113.8(6) ?
C50 C70 C72 111.0(6) ?
C71 C70 C72 109.2(6) ?
C75 C73 C74 112.6(6) ?
C75 C73 C56 109.8(6) ?
C74 C73 C56 111.9(6) ?
N2 C76 C77 122.1(9) ?
C78 C77 C76 119.3(8) ?
C77 C78 C79 120.2(8) ?
C80 C79 C78 117.6(9) ?
N2 C80 C79 123.3(8) ?
C82 C81 C58 113.9(7) ?
C82 C81 C83 109.1(6) ?
C58 C81 C83 110.2(7) ?
C84 Ga3 N3 120.6(3) yes
C84 Ga3 Cl5 119.7(2) yes
N3 Ga3 Cl5 97.36(18) yes
C84 Ga3 Cl6 110.9(2) yes
N3 Ga3 Cl6 97.13(18) yes
Cl5 Ga3 Cl6 108.08(9) yes
C119 N3 C123 118.4(6) ?
C119 N3 Ga3 121.2(5) ?
C123 N3 Ga3 119.9(6) ?
C85 C84 C89 118.9(6) ?
C85 C84 Ga3 121.1(5) ?
C89 C84 Ga3 119.7(5) ?
C86 C85 C84 119.6(7) ?
C86 C85 C96 115.0(7) ?
C84 C85 C96 125.4(6) ?
C87 C86 C85 121.6(7) ?
C86 C87 C88 119.0(7) ?
C87 C88 C89 121.7(7) ?
C88 C89 C84 119.1(7) ?
C88 C89 C90 116.6(7) ?
C84 C89 C90 123.8(6) ?
C91 C90 C95 119.5(7) ?
C91 C90 C89 118.4(7) ?
C95 C90 C89 121.8(7) ?
C92 C91 C90 119.8(7) ?
C92 C91 C111 118.5(7) ?
C90 C91 C111 121.7(7) ?
C93 C92 C91 121.6(7) ?
C94 C93 C92 117.6(8) ?
C94 C93 C108 122.5(7) ?
C92 C93 C108 119.7(7) ?
C93 C94 C95 123.6(7) ?
C94 C95 C90 117.7(7) ?
C94 C95 C105 120.6(7) ?
C90 C95 C105 121.6(7) ?
C101 C96 C97 120.3(7) ?
C101 C96 C85 120.5(6) ?
C97 C96 C85 118.8(7) ?
C98 C97 C96 118.2(7) ?
C98 C97 C114 120.4(7) ?
C96 C97 C114 121.3(7) ?
C99 C98 C97 121.5(7) ?
C98 C99 C100 118.5(7) ?
C98 C99 C117 118.5(7) ?
C100 C99 C117 123.0(7) ?
C101 C100 C99 122.2(7) ?
C100 C101 C96 119.3(7) ?
C100 C101 C102 119.0(7) ?
C96 C101 C102 121.8(7) ?
C104 C102 C101 113.7(6) ?
C104 C102 C103 110.0(6) ?
C101 C102 C103 110.6(6) ?
C95 C105 C107 109.5(7) ?
C95 C105 C106 112.2(6) ?
C107 C105 C106 110.3(7) ?
C93 C108 C109 114.5(8) ?
C93 C108 C110 110.4(7) ?
C109 C108 C110 109.2(7) ?
C113 C111 C112 111.8(7) ?
C113 C111 C91 110.1(6) ?
C112 C111 C91 112.3(6) ?
C97 C114 C116 111.1(6) ?
C97 C114 C115 113.3(6) ?
C116 C114 C115 109.6(7) ?
C124 C117 C99 110.8(6) ?
C124 C117 C118 109.6(7) ?
C99 C117 C118 113.4(6) ?
N3 C119 C120 122.4(7) ?
C121 C120 C119 118.7(8) ?
C122 C121 C120 120.2(8) ?
C121 C122 C123 119.8(8) ?
N3 C123 C122 120.5(8) ?
C125 Ga4 N4 119.7(3) yes
C125 Ga4 Cl8 121.2(2) yes
N4 Ga4 Cl8 96.52(18) yes
C125 Ga4 Cl7 110.4(2) yes
N4 Ga4 Cl7 99.28(19) yes
Cl8 Ga4 Cl7 106.90(8) yes
C165 N4 C161 117.4(7) ?
C165 N4 Ga4 120.6(6) ?
C161 N4 Ga4 121.8(5) ?
C130 C125 C126 119.4(6) ?
C130 C125 Ga4 119.2(5) ?
C126 C125 Ga4 120.0(5) ?
C127 C126 C125 120.0(7) ?
C127 C126 C137 118.0(7) ?
C125 C126 C137 121.5(6) ?
C128 C127 C126 120.3(7) ?
C127 C128 C129 120.4(7) ?
C128 C129 C130 120.3(7) ?
C125 C130 C129 119.4(7) ?
C125 C130 C131 126.3(6) ?
C129 C130 C131 113.8(6) ?
C132 C131 C136 119.4(7) ?
C132 C131 C130 120.2(7) ?
C136 C131 C130 119.7(6) ?
C133 C132 C131 118.6(7) ?
C133 C132 C152 120.2(6) ?
C131 C132 C152 121.2(7) ?
C134 C133 C132 122.7(7) ?
C135 C134 C133 118.1(7) ?
C135 C134 C155 122.0(7) ?
C133 C134 C155 119.9(7) ?
C134 C135 C136 122.1(8) ?
C135 C136 C131 119.0(7) ?
C135 C136 C158 119.7(7) ?
C131 C136 C158 121.3(7) ?
C142 C137 C138 120.3(7) ?
C142 C137 C126 121.0(7) ?
C138 C137 C126 118.7(6) ?
C139 C138 C137 119.0(7) ?
C139 C138 C149 119.8(7) ?
C137 C138 C149 121.2(7) ?
C138 C139 C140 121.9(7) ?
C141 C140 C139 118.4(7) ?
C141 C140 C146 122.4(7) ?
C139 C140 C146 119.2(7) ?
C140 C141 C142 121.5(7) ?
C137 C142 C141 118.7(7) ?
C137 C142 C143 121.0(7) ?
C141 C142 C143 120.3(7) ?
C142 C143 C144 112.6(6) ?
C142 C143 C145 110.7(6) ?
C144 C143 C145 110.7(6) ?
C140 C146 C148 112.2(7) ?
C140 C146 C147 109.6(7) ?
C148 C146 C147 111.4(7) ?
C138 C149 C150 112.5(6) ?
C138 C149 C151 109.6(7) ?
C150 C149 C151 110.2(7) ?
C153 C152 C154 109.5(7) ?
C153 C152 C132 113.9(6) ?
C154 C152 C132 110.3(6) ?
C156 C155 C134 113.9(6) ?
C156 C155 C157 109.6(7) ?
C134 C155 C157 110.8(7) ?
C136 C158 C160 111.6(6) ?
C136 C158 C159 111.2(6) ?
C160 C158 C159 109.6(7) ?
N4 C161 C162 122.8(7) ?
C163 C162 C161 119.8(8) ?
C162 C163 C164 118.4(7) ?
C165 C164 C163 118.4(7) ?
N4 C165 C164 123.1(8) ?
C201 C200 C205 118.7(9) ?
C202 C201 C200 121.3(8) ?
C201 C202 C203 119.7(9) ?
C204 C203 C202 119.6(9) ?
C205 C204 C203 120.1(8) ?
C204 C205 C200 120.6(9) ?
C212 C207 C208 120.2(8) ?
C209 C208 C207 121.3(8) ?
C208 C209 C210 119.0(8) ?
C207 C212 C211 120.4(8) ?
C210 C211 C212 119.1(8) ?
C211 C210 C209 120.0(8) ?

loop_
_geom_bond_atom_site_label_1
_geom_bond_atom_site_label_2
_geom_bond_site_symmetry_2
_geom_bond_distance
_geom_bond_publ_flag
Ga1 Cl1 . 2.187(2) yes
Ga1 Cl2 . 2.212(2) yes
Ga1 N1 . 2.040(7) yes
Ga1 C1 . 1.980(7) yes
Ga2 Cl3 . 2.205(2) yes
Ga2 Cl4 . 2.184(2) yes
Ga2 N2 . 2.034(6) yes
Ga2 C43 . 1.983(7) yes
Ga3 Cl5 . 2.179(2) yes
Ga3 Cl6 . 2.204(2) yes
Ga3 N3 . 2.032(6) yes
Ga3 C84 . 1.979(7) yes
Ga4 Cl7 . 2.209(2) yes
Ga4 Cl8 . 2.183(2) yes
Ga4 N4 . 2.028(6) yes
Ga4 C125 . 1.981(6) yes
N1 C41 . 1.342(10) ?
N1 C37 . 1.345(10) ?
C1 C6 . 1.386(10) ?
C1 C2 . 1.436(10) ?
C2 C3 . 1.413(9) ?
C2 C13 . 1.480(10) ?
C3 C4 . 1.387(11) ?
C4 C5 . 1.382(11) ?
C5 C6 . 1.407(9) ?
C6 C7 . 1.514(10) ?
C7 C12 . 1.397(10) ?
C7 C8 . 1.411(10) ?
C8 C9 . 1.383(11) ?
C8 C34 . 1.516(11) ?
C9 C10 . 1.404(11) ?
C10 C11 . 1.375(10) ?
C10 C31 . 1.532(11) ?
C11 C12 . 1.413(10) ?
C12 C28 . 1.534(9) ?
C13 C18 . 1.411(10) ?
C13 C14 . 1.422(10) ?
C14 C15 . 1.388(10) ?
C14 C25 . 1.516(10) ?
C15 C16 . 1.389(10) ?
C16 C17 . 1.387(10) ?
C16 C22 . 1.509(11) ?
C17 C18 . 1.385(11) ?
C18 C19 . 1.514(10) ?
C19 C21 . 1.534(9) ?
C19 C20 . 1.549(11) ?
C22 C24 . 1.524(12) ?
C22 C23 . 1.529(10) ?
C25 C26 . 1.529(10) ?
C25 C27 . 1.534(10) ?
C28 C30 . 1.519(9) ?
C28 C29 . 1.529(11) ?
C31 C33 . 1.519(12) ?
C31 C32 . 1.535(11) ?
C34 C36 . 1.527(9) ?
C34 C35 . 1.540(11) ?
C37 C38 . 1.383(11) ?
C38 C39 . 1.385(13) ?
C39 C40 . 1.381(13) ?
C40 C41 . 1.391(11) ?
N2 C80 . 1.340(10) ?
N2 C76 . 1.371(9) ?
C43 C48 . 1.391(10) ?
C43 C44 . 1.427(10) ?
C44 C45 . 1.384(10) ?
C44 C55 . 1.492(10) ?
C45 C46 . 1.375(11) ?
C46 C47 . 1.378(10) ?
C47 C48 . 1.419(9) ?
C48 C49 . 1.511(10) ?
C49 C54 . 1.387(10) ?
C49 C50 . 1.412(10) ?
C50 C51 . 1.404(11) ?
C50 C70 . 1.526(10) ?
C51 C52 . 1.386(11) ?
C52 C53 . 1.392(10) ?
C52 C67 . 1.538(11) ?
C53 C54 . 1.392(11) ?
C54 C64 . 1.518(10) ?
C55 C56 . 1.391(10) ?
C55 C60 . 1.433(10) ?
C56 C57 . 1.384(10) ?
C56 C73 . 1.549(10) ?
C57 C58 . 1.385(10) ?
C58 C59 . 1.375(11) ?
C58 C81 . 1.520(11) ?
C59 C60 . 1.377(11) ?
C60 C61 . 1.523(10) ?
C61 C62 . 1.518(11) ?
C61 C63 . 1.539(10) ?
C64 C66 . 1.533(9) ?
C64 C65 . 1.542(10) ?
C67 C69 . 1.519(11) ?
C67 C68 . 1.531(10) ?
C70 C71 . 1.532(10) ?
C70 C72 . 1.534(11) ?
C73 C75 . 1.512(11) ?
C73 C74 . 1.530(10) ?
C76 C77 . 1.382(12) ?
C77 C78 . 1.365(14) ?
C78 C79 . 1.394(13) ?
C79 C80 . 1.393(11) ?
C81 C82 . 1.515(12) ?
C81 C83 . 1.535(11) ?
N3 C119 . 1.352(10) ?
N3 C123 . 1.358(9) ?
C84 C85 . 1.405(10) ?
C84 C89 . 1.417(11) ?
C85 C86 . 1.404(9) ?
C85 C96 . 1.502(10) ?
C86 C87 . 1.378(11) ?
C87 C88 . 1.379(11) ?
C88 C89 . 1.403(9) ?
C89 C90 . 1.493(10) ?
C90 C91 . 1.398(10) ?
C90 C95 . 1.416(10) ?
C91 C92 . 1.391(11) ?
C91 C111 . 1.540(10) ?
C92 C93 . 1.390(11) ?
C93 C94 . 1.370(12) ?
C93 C108 . 1.503(11) ?
C94 C95 . 1.394(11) ?
C95 C105 . 1.513(11) ?
C96 C101 . 1.389(10) ?
C96 C97 . 1.428(10) ?
C97 C98 . 1.402(10) ?
C97 C114 . 1.520(10) ?
C98 C99 . 1.387(11) ?
C99 C100 . 1.393(10) ?
C99 C117 . 1.527(11) ?
C100 C101 . 1.383(11) ?
C101 C102 . 1.529(10) ?
C102 C104 . 1.520(10) ?
C102 C103 . 1.531(9) ?
C105 C107 . 1.530(11) ?
C105 C106 . 1.532(11) ?
C108 C109 . 1.536(11) ?
C108 C110 . 1.557(12) ?
C111 C113 . 1.520(11) ?
C111 C112 . 1.526(10) ?
C114 C116 . 1.524(11) ?
C114 C115 . 1.538(10) ?
C117 C124 . 1.515(10) ?
C117 C118 . 1.532(11) ?
C119 C120 . 1.371(11) ?
C120 C121 . 1.370(12) ?
C121 C122 . 1.353(13) ?
C122 C123 . 1.391(12) ?
N4 C165 . 1.335(9) ?
N4 C161 . 1.341(10) ?
C125 C130 . 1.397(10) ?
C125 C126 . 1.410(10) ?
C126 C127 . 1.401(9) ?
C126 C137 . 1.492(10) ?
C127 C128 . 1.378(11) ?
C128 C129 . 1.382(10) ?
C129 C130 . 1.416(9) ?
C130 C131 . 1.511(10) ?
C131 C132 . 1.409(10) ?
C131 C136 . 1.424(10) ?
C132 C133 . 1.393(11) ?
C132 C152 . 1.537(10) ?
C133 C134 . 1.389(11) ?
C134 C135 . 1.377(10) ?
C134 C155 . 1.533(11) ?
C135 C136 . 1.396(11) ?
C136 C158 . 1.522(10) ?
C137 C142 . 1.399(10) ?
C137 C138 . 1.403(10) ?
C138 C139 . 1.380(11) ?
C138 C149 . 1.526(11) ?
C139 C140 . 1.392(11) ?
C140 C141 . 1.385(11) ?
C140 C146 . 1.515(10) ?
C141 C142 . 1.400(11) ?
C142 C143 . 1.517(11) ?
C143 C144 . 1.526(10) ?
C143 C145 . 1.540(10) ?
C146 C148 . 1.519(12) ?
C146 C147 . 1.535(11) ?
C149 C150 . 1.533(10) ?
C149 C151 . 1.544(11) ?
C152 C153 . 1.519(10) ?
C152 C154 . 1.531(10) ?
C155 C156 . 1.527(11) ?
C155 C157 . 1.536(10) ?
C158 C160 . 1.524(11) ?
C158 C159 . 1.537(10) ?
C161 C162 . 1.377(11) ?
C162 C163 . 1.360(11) ?
C163 C164 . 1.394(12) ?
C164 C165 . 1.384(11) ?
C200 C201 . 1.380(13) ?
C200 C205 . 1.386(13) ?
C201 C202 . 1.347(13) ?
C202 C203 . 1.396(12) ?
C203 C204 . 1.373(14) ?
C204 C205 . 1.363(14) ?
C207 C212 . 1.358(12) ?
C207 C208 . 1.375(12) ?
C208 C209 . 1.360(13) ?
C209 C210 . 1.400(13) ?
C212 C211 . 1.391(13) ?
C211 C210 . 1.390(12) ?

loop_
_geom_torsion_atom_site_label_1
_geom_torsion_atom_site_label_2
_geom_torsion_atom_site_label_3
_geom_torsion_atom_site_label_4
_geom_torsion
_geom_torsion_publ_flag
C1 Ga1 N1 C37 -77.2(6) yes
N1 Ga1 C1 C2 -149.6(5) yes
C1 C2 C13 C14 -89.7(8) yes
C1 C6 C7 C8 -83.8(9) yes
Cl1 Ga1 C1 C2 -29.6(6) yes
Cl2 Ga1 C1 C2 97.6(5) yes
C43 Ga2 N2 C80 83.7(6) yes
N2 Ga2 C43 C44 147.1(5) yes
C43 C48 C49 C50 81.2(9) yes
C43 C44 C55 C60 90.7(8) yes
Cl4 Ga2 C43 C44 27.7(6) yes
Cl3 Ga2 C43 C44 -99.7(5) yes
C84 Ga3 N3 C119 81.3(6) yes
N3 Ga3 C84 C89 150.9(5) yes
C84 C85 C96 C97 83.9(9) yes
C84 C89 C90 C95 94.2(9) yes
Cl5 Ga3 C84 C89 30.2(6) yes
Cl6 Ga3 C84 C89 -96.7(6) yes
C125 Ga4 N4 C161 82.2(6) yes
N4 Ga4 C125 C126 150.2(5) yes
C125 C126 C137 C142 96.4(8) yes
C125 C130 C131 C132 78.2(9) yes
Cl7 Ga4 C125 C126 -95.6(5) yes
Cl8 Ga4 C125 C126 30.4(6) yes
Cl1 Ga1 N1 C41 -24.7(6) ?
Cl3 Ga2 N2 C80 -36.5(6) ?
Cl5 Ga3 N3 C123 24.6(5) ?
Cl8 Ga4 N4 C165 27.9(6) ?
C1 Ga1 N1 C41 106.7(6) ?
Cl2 Ga1 N1 C41 -133.3(6) ?
Cl1 Ga1 N1 C37 151.4(6) ?
Cl2 Ga1 N1 C37 42.8(6) ?
N1 Ga1 C1 C6 36.6(7) ?
Cl1 Ga1 C1 C6 156.6(5) ?
Cl2 Ga1 C1 C6 -76.2(6) ?
C6 C1 C2 C3 1.1(10) ?
Ga1 C1 C2 C3 -173.0(5) ?
C6 C1 C2 C13 -171.3(6) ?
Ga1 C1 C2 C13 14.6(9) ?
C1 C2 C3 C4 .2(11) ?
C13 C2 C3 C4 173.0(7) ?
C2 C3 C4 C5 -1.9(11) ?
C3 C4 C5 C6 2.4(11) ?
C2 C1 C6 C5 -.6(10) ?
Ga1 C1 C6 C5 173.3(5) ?
C2 C1 C6 C7 175.9(6) ?
Ga1 C1 C6 C7 -10.2(10) ?
C4 C5 C6 C1 -1.1(11) ?
C4 C5 C6 C7 -178.0(7) ?
C1 C6 C7 C12 103.7(8) ?
C5 C6 C7 C12 -79.6(8) ?
C5 C6 C7 C8 93.0(8) ?
C12 C7 C8 C9 1.7(10) ?
C6 C7 C8 C9 -170.9(6) ?
C12 C7 C8 C34 178.0(7) ?
C6 C7 C8 C34 5.4(10) ?
C7 C8 C9 C10 -.6(11) ?
C34 C8 C9 C10 -177.0(7) ?
C8 C9 C10 C11 -.7(11) ?
C8 C9 C10 C31 175.3(7) ?
C9 C10 C11 C12 .8(11) ?
C31 C10 C11 C12 -175.0(7) ?
C8 C7 C12 C11 -1.6(10) ?
C6 C7 C12 C11 170.9(6) ?
C8 C7 C12 C28 -178.1(6) ?
C6 C7 C12 C28 -5.6(10) ?
C10 C11 C12 C7 .3(11) ?
C10 C11 C12 C28 176.9(7) ?
C3 C2 C13 C18 -80.3(8) ?
C1 C2 C13 C18 92.2(9) ?
C3 C2 C13 C14 97.7(8) ?
C18 C13 C14 C15 -2.6(10) ?
C2 C13 C14 C15 179.4(6) ?
C18 C13 C14 C25 174.7(6) ?
C2 C13 C14 C25 -3.3(10) ?
C13 C14 C15 C16 -.8(10) ?
C25 C14 C15 C16 -178.1(6) ?
C14 C15 C16 C17 3.3(11) ?
C14 C15 C16 C22 -174.1(7) ?
C15 C16 C17 C18 -2.6(11) ?
C22 C16 C17 C18 174.7(7) ?
C16 C17 C18 C13 -.7(11) ?
C16 C17 C18 C19 177.8(7) ?
C14 C13 C18 C17 3.3(10) ?
C2 C13 C18 C17 -178.6(6) ?
C14 C13 C18 C19 -175.2(6) ?
C2 C13 C18 C19 2.9(10) ?
C17 C18 C19 C21 56.9(10) ?
C13 C18 C19 C21 -124.7(7) ?
C17 C18 C19 C20 -66.3(9) ?
C13 C18 C19 C20 112.2(8) ?
C17 C16 C22 C24 26.7(11) ?
C15 C16 C22 C24 -156.1(7) ?
C17 C16 C22 C23 -96.0(9) ?
C15 C16 C22 C23 81.3(9) ?
C15 C14 C25 C26 -39.1(10) ?
C13 C14 C25 C26 143.6(7) ?
C15 C14 C25 C27 84.6(8) ?
C13 C14 C25 C27 -92.7(8) ?
C7 C12 C28 C30 102.5(8) ?
C11 C12 C28 C30 -74.0(8) ?
C7 C12 C28 C29 -133.3(7) ?
C11 C12 C28 C29 50.1(9) ?
C11 C10 C31 C33 -20.1(10) ?
C9 C10 C31 C33 164.1(7) ?
C11 C10 C31 C32 104.0(9) ?
C9 C10 C31 C32 -71.8(9) ?
C9 C8 C34 C36 -35.3(10) ?
C7 C8 C34 C36 148.5(7) ?
C9 C8 C34 C35 88.5(8) ?
C7 C8 C34 C35 -87.8(9) ?
C41 N1 C37 C38 -.5(12) ?
Ga1 N1 C37 C38 -176.7(7) ?
N1 C37 C38 C39 .5(14) ?
C37 C38 C39 C40 .4(14) ?
C38 C39 C40 C41 -1.3(13) ?
C37 N1 C41 C40 -.5(11) ?
Ga1 N1 C41 C40 175.7(6) ?
C39 C40 C41 N1 1.4(12) ?
Cl4 Ga2 N2 C80 -145.3(6) ?
C43 Ga2 N2 C76 -105.7(6) ?
Cl4 Ga2 N2 C76 25.3(5) ?
Cl3 Ga2 N2 C76 134.1(5) ?
N2 Ga2 C43 C48 -41.9(7) ?
Cl4 Ga2 C43 C48 -161.3(5) ?
Cl3 Ga2 C43 C48 71.3(6) ?
C48 C43 C44 C45 .3(10) ?
Ga2 C43 C44 C45 171.5(5) ?
C48 C43 C44 C55 172.4(7) ?
Ga2 C43 C44 C55 -16.4(9) ?
C43 C44 C45 C46 -.5(11) ?
C55 C44 C45 C46 -172.9(7) ?
C44 C45 C46 C47 2.6(12) ?
C45 C46 C47 C48 -4.6(11) ?
C44 C43 C48 C47 -2.2(10) ?
Ga2 C43 C48 C47 -173.3(5) ?
C44 C43 C48 C49 -176.7(7) ?
Ga2 C43 C48 C49 12.2(10) ?
C46 C47 C48 C43 4.4(11) ?
C46 C47 C48 C49 179.5(7) ?
C43 C48 C49 C54 -106.1(8) ?
C47 C48 C49 C54 79.2(8) ?
C47 C48 C49 C50 -93.5(8) ?
C54 C49 C50 C51 -1.6(10) ?
C48 C49 C50 C51 170.9(6) ?
C54 C49 C50 C70 -178.6(6) ?
C48 C49 C50 C70 -6.0(10) ?
C49 C50 C51 C52 .0(10) ?
C70 C50 C51 C52 177.0(6) ?
C50 C51 C52 C53 2.7(11) ?
C50 C51 C52 C67 -178.7(6) ?
C51 C52 C53 C54 -3.9(11) ?
C67 C52 C53 C54 177.6(6) ?
C50 C49 C54 C53 .4(10) ?
C48 C49 C54 C53 -172.1(6) ?
C50 C49 C54 C64 177.0(6) ?
C48 C49 C54 C64 4.4(10) ?
C52 C53 C54 C49 2.4(10) ?
C52 C53 C54 C64 -174.3(6) ?
C45 C44 C55 C56 81.4(8) ?
C43 C44 C55 C56 -90.8(9) ?
C45 C44 C55 C60 -97.1(8) ?
C60 C55 C56 C57 -3.2(10) ?
C44 C55 C56 C57 178.3(6) ?
C60 C55 C56 C73 176.0(6) ?
C44 C55 C56 C73 -2.5(10) ?
C55 C56 C57 C58 2.5(11) ?
C73 C56 C57 C58 -176.7(6) ?
C56 C57 C58 C59 .1(11) ?
C56 C57 C58 C81 -176.1(7) ?
C57 C58 C59 C60 -1.9(11) ?
C81 C58 C59 C60 174.4(7) ?
C58 C59 C60 C55 1.1(11) ?
C58 C59 C60 C61 179.5(7) ?
C56 C55 C60 C59 1.5(10) ?
C44 C55 C60 C59 180.0(7) ?
C56 C55 C60 C61 -176.9(6) ?
C44 C55 C60 C61 1.6(10) ?
C59 C60 C61 C62 42.4(10) ?
C55 C60 C61 C62 -139.3(7) ?
C59 C60 C61 C63 -80.3(9) ?
C55 C60 C61 C63 98.0(8) ?
C49 C54 C64 C66 -102.7(8) ?
C53 C54 C64 C66 73.8(8) ?
C49 C54 C64 C65 134.9(7) ?
C53 C54 C64 C65 -48.6(9) ?
C51 C52 C67 C69 158.5(7) ?
C53 C52 C67 C69 -22.9(10) ?
C51 C52 C67 C68 -77.1(9) ?
C53 C52 C67 C68 101.4(8) ?
C51 C50 C70 C71 32.0(9) ?
C49 C50 C70 C71 -151.0(7) ?
C51 C50 C70 C72 -91.6(8) ?
C49 C50 C70 C72 85.3(9) ?
C57 C56 C73 C75 65.7(8) ?
C55 C56 C73 C75 -113.5(8) ?
C57 C56 C73 C74 -60.0(9) ?
C55 C56 C73 C74 120.7(8) ?
C80 N2 C76 C77 -.1(11) ?
Ga2 N2 C76 C77 -171.1(6) ?
N2 C76 C77 C78 -.2(13) ?
C76 C77 C78 C79 .2(13) ?
C77 C78 C79 C80 .1(13) ?
C76 N2 C80 C79 .5(11) ?
Ga2 N2 C80 C79 171.2(6) ?
C78 C79 C80 N2 -.5(13) ?
C59 C58 C81 C82 163.7(7) ?
C57 C58 C81 C82 -20.3(10) ?
C59 C58 C81 C83 -73.4(9) ?
C57 C58 C81 C83 102.7(9) ?
Cl5 Ga3 N3 C119 -147.5(5) ?
Cl6 Ga3 N3 C119 -38.2(5) ?
C84 Ga3 N3 C123 -106.5(6) ?
Cl6 Ga3 N3 C123 134.0(5) ?
N3 Ga3 C84 C85 -35.3(7) ?
Cl5 Ga3 C84 C85 -156.0(5) ?
Cl6 Ga3 C84 C85 77.1(6) ?
C89 C84 C85 C86 2.5(10) ?
Ga3 C84 C85 C86 -171.4(5) ?
C89 C84 C85 C96 -176.1(7) ?
Ga3 C84 C85 C96 10.1(10) ?
C84 C85 C86 C87 .9(11) ?
C96 C85 C86 C87 179.6(7) ?
C85 C86 C87 C88 -2.9(12) ?
C86 C87 C88 C89 1.5(12) ?
C87 C88 C89 C84 1.8(11) ?
C87 C88 C89 C90 -171.1(7) ?
C85 C84 C89 C88 -3.8(10) ?
Ga3 C84 C89 C88 170.1(5) ?
C85 C84 C89 C90 168.6(7) ?
Ga3 C84 C89 C90 -17.5(10) ?
C88 C89 C90 C91 81.5(8) ?
C84 C89 C90 C91 -91.1(9) ?
C88 C89 C90 C95 -93.2(9) ?
C95 C90 C91 C92 -2.6(11) ?
C89 C90 C91 C92 -177.4(7) ?
C95 C90 C91 C111 174.9(7) ?
C89 C90 C91 C111 .0(10) ?
C90 C91 C92 C93 2.8(11) ?
C111 C91 C92 C93 -174.8(7) ?
C91 C92 C93 C94 -.9(11) ?
C91 C92 C93 C108 174.7(7) ?
C92 C93 C94 C95 -1.2(12) ?
C108 C93 C94 C95 -176.7(7) ?
C93 C94 C95 C90 1.3(12) ?
C93 C94 C95 C105 179.8(7) ?
C91 C90 C95 C94 .6(10) ?
C89 C90 C95 C94 175.3(7) ?
C91 C90 C95 C105 -177.8(7) ?
C89 C90 C95 C105 -3.2(11) ?
C86 C85 C96 C101 77.0(9) ?
C84 C85 C96 C101 -104.3(8) ?
C86 C85 C96 C97 -94.7(8) ?
C101 C96 C97 C98 -1.7(10) ?
C85 C96 C97 C98 170.0(6) ?
C101 C96 C97 C114 -178.8(6) ?
C85 C96 C97 C114 -7.1(10) ?
C96 C97 C98 C99 .1(10) ?
C114 C97 C98 C99 177.2(6) ?
C97 C98 C99 C100 2.1(10) ?
C97 C98 C99 C117 -178.0(6) ?
C98 C99 C100 C101 -2.8(10) ?
C117 C99 C100 C101 177.3(6) ?
C99 C100 C101 C96 1.2(10) ?
C99 C100 C101 C102 -176.4(6) ?
C97 C96 C101 C100 1.1(10) ?
C85 C96 C101 C100 -170.5(6) ?
C97 C96 C101 C102 178.6(6) ?
C85 C96 C101 C102 7.0(10) ?
C100 C101 C102 C104 -48.7(9) ?
C96 C101 C102 C104 133.8(7) ?
C100 C101 C102 C103 75.6(8) ?
C96 C101 C102 C103 -101.9(8) ?
C94 C95 C105 C107 -73.5(9) ?
C90 C95 C105 C107 104.9(9) ?
C94 C95 C105 C106 49.4(10) ?
C90 C95 C105 C106 -132.2(8) ?
C94 C93 C108 C109 -42.5(11) ?
C92 C93 C108 C109 142.1(8) ?
C94 C93 C108 C110 81.3(10) ?
C92 C93 C108 C110 -94.1(9) ?
C92 C91 C111 C113 67.9(9) ?
C90 C91 C111 C113 -109.6(8) ?
C92 C91 C111 C112 -57.4(10) ?
C90 C91 C111 C112 125.1(8) ?
C98 C97 C114 C116 -89.8(8) ?
C96 C97 C114 C116 87.3(9) ?
C98 C97 C114 C115 34.2(9) ?
C96 C97 C114 C115 -148.7(7) ?
C98 C99 C117 C124 -86.8(9) ?
C100 C99 C117 C124 93.0(8) ?
C98 C99 C117 C118 149.4(7) ?
C100 C99 C117 C118 -30.7(10) ?
C123 N3 C119 C120 1.7(11) ?
Ga3 N3 C119 C120 174.0(6) ?
N3 C119 C120 C121 -1.8(12) ?
C119 C120 C121 C122 .8(12) ?
C120 C121 C122 C123 .2(13) ?
C119 N3 C123 C122 -.7(11) ?
Ga3 N3 C123 C122 -173.1(6) ?
C121 C122 C123 N3 -.2(13) ?
C125 Ga4 N4 C165 -103.8(6) ?
Cl7 Ga4 N4 C165 136.3(5) ?
Cl8 Ga4 N4 C161 -146.1(5) ?
Cl7 Ga4 N4 C161 -37.7(6) ?
N4 Ga4 C125 C130 -43.5(6) ?
Cl8 Ga4 C125 C130 -163.3(5) ?
Cl7 Ga4 C125 C130 70.7(6) ?
C130 C125 C126 C127 .5(10) ?
Ga4 C125 C126 C127 166.7(5) ?
C130 C125 C126 C137 171.6(7) ?
Ga4 C125 C126 C137 -22.1(9) ?
C125 C126 C127 C128 -1.3(11) ?
C137 C126 C127 C128 -172.8(7) ?
C126 C127 C128 C129 3.3(12) ?
C127 C128 C129 C130 -4.4(12) ?
C126 C125 C130 C129 -1.5(10) ?
Ga4 C125 C130 C129 -167.9(5) ?
C126 C125 C130 C131 -173.5(7) ?
Ga4 C125 C130 C131 20.1(10) ?
C128 C129 C130 C125 3.5(11) ?
C128 C129 C130 C131 176.5(7) ?
C129 C130 C131 C132 -94.2(8) ?
C125 C130 C131 C136 -111.5(8) ?
C129 C130 C131 C136 76.1(8) ?
C136 C131 C132 C133 -2.2(10) ?
C130 C131 C132 C133 168.1(6) ?
C136 C131 C132 C152 179.9(6) ?
C130 C131 C132 C152 -9.8(10) ?
C131 C132 C133 C134 .4(10) ?
C152 C132 C133 C134 178.2(6) ?
C132 C133 C134 C135 2.9(10) ?
C132 C133 C134 C155 -178.3(6) ?
C133 C134 C135 C136 -4.4(10) ?
C155 C134 C135 C136 176.9(6) ?
C134 C135 C136 C131 2.5(10) ?
C134 C135 C136 C158 -177.0(6) ?
C132 C131 C136 C135 .9(10) ?
C130 C131 C136 C135 -169.5(6) ?
C132 C131 C136 C158 -179.6(6) ?
C130 C131 C136 C158 10.1(10) ?
C127 C126 C137 C142 -92.2(8) ?
C127 C126 C137 C138 87.0(8) ?
C125 C126 C137 C138 -84.3(9) ?
C142 C137 C138 C139 -5.1(10) ?
C126 C137 C138 C139 175.6(6) ?
C142 C137 C138 C149 172.2(6) ?
C126 C137 C138 C149 -7.0(10) ?
C137 C138 C139 C140 2.2(11) ?
C149 C138 C139 C140 -175.1(7) ?
C138 C139 C140 C141 2.8(11) ?
C138 C139 C140 C146 -175.4(7) ?
C139 C140 C141 C142 -5.0(11) ?
C146 C140 C141 C142 173.1(7) ?
C138 C137 C142 C141 3.0(10) ?
C126 C137 C142 C141 -177.8(6) ?
C138 C137 C142 C143 -174.8(6) ?
C126 C137 C142 C143 4.5(10) ?
C140 C141 C142 C137 2.1(11) ?
C140 C141 C142 C143 179.9(7) ?
C137 C142 C143 C144 -138.3(7) ?
C141 C142 C143 C144 44.0(10) ?
C137 C142 C143 C145 97.2(8) ?
C141 C142 C143 C145 -80.5(8) ?
C141 C140 C146 C148 61.5(10) ?
C139 C140 C146 C148 -120.4(8) ?
C141 C140 C146 C147 -62.7(10) ?
C139 C140 C146 C147 115.3(8) ?
C139 C138 C149 C150 -55.7(10) ?
C137 C138 C149 C150 127.0(8) ?
C139 C138 C149 C151 67.3(9) ?
C137 C138 C149 C151 -110.0(8) ?
C133 C132 C152 C153 32.7(9) ?
C131 C132 C152 C153 -149.5(7) ?
C133 C132 C152 C154 -90.9(8) ?
C131 C132 C152 C154 87.0(8) ?
C135 C134 C155 C156 -34.1(10) ?
C133 C134 C155 C156 147.2(7) ?
C135 C134 C155 C157 89.9(9) ?
C133 C134 C155 C157 -88.8(9) ?
C135 C136 C158 C160 -48.6(9) ?
C131 C136 C158 C160 131.8(7) ?
C135 C136 C158 C159 74.1(8) ?
C131 C136 C158 C159 -105.5(8) ?
C165 N4 C161 C162 .6(11) ?
Ga4 N4 C161 C162 174.8(6) ?
N4 C161 C162 C163 -.2(12) ?
C161 C162 C163 C164 -.2(12) ?
C162 C163 C164 C165 .2(12) ?
C161 N4 C165 C164 -.6(11) ?
Ga4 N4 C165 C164 -174.8(6) ?
C163 C164 C165 N4 .3(12) ?
C205 C200 C201 C202 1.6(15) ?
C200 C201 C202 C203 -1.2(16) ?
C201 C202 C203 C204 .2(16) ?
C202 C203 C204 C205 .3(16) ?
C203 C204 C205 C200 .1(16) ?
C201 C200 C205 C204 -1.1(15) ?
C212 C207 C208 C209 2.0(15) ?
C207 C208 C209 C210 -2.7(15) ?
C208 C207 C212 C211 -.9(15) ?
C207 C212 C211 C210 .6(15) ?
C212 C211 C210 C209 -1.4(15) ?
C208 C209 C210 C211 2.4(15) ?
